data_7700767
loop_
_publ_author_name
'Yu, You-Zhu'
'Guo, Yao'
'Zhang, Yan-Ru'
'Liu, Min-Min'
'Feng, Ya-Ru'
'Geng, Cui-Huan'
'Zhang, Xian-Ming'

_publ_section_title
;
 A series of silver doped butterfly-like Ti<sub>8</sub>Ag<sub>2</sub>
 clusters with two Ag ions panelled on a Ti<sub>8</sub> surface.
;
_journal_issue 35
_journal_name_full 'Dalton transactions (Cambridge, England : 2003)'
_journal_page_first 13423
_journal_page_last 13429
_journal_paper_doi 10.1039/c9dt02508a
_journal_volume 48
_journal_year 2019
_chemical_formula_moiety '2(C148 H128 Ag2 O52 P2 Ti8), 6(C2 H3 N)'
_chemical_formula_sum 'C308.2 H274.61 Ag4 N6 O104 P4 Ti16'
_chemical_formula_weight 7048.09
_space_group_crystal_system triclinic
_space_group_IT_number 2
_space_group_name_Hall '-P 1'
_space_group_name_H-M_alt 'P -1'
_symmetry_space_group_name_Hall '-P 1'
_symmetry_space_group_name_H-M 'P -1'
_atom_sites_solution_hydrogens geom
_audit_creation_date 2019-07-18
_audit_creation_method
;
Olex2 1.2
(compiled 2018.05.29 svn.r3508 for OlexSys, GUI svn.r5506)
;
_audit_update_record
;
2019-07-17 deposited with the CCDC.    2019-08-07 downloaded from the CCDC.
;
_cell_angle_alpha 92.6270(10)
_cell_angle_beta 99.8580(10)
_cell_angle_gamma 109.6870(10)
_cell_formula_units_Z 1
_cell_length_a 15.6045(2)
_cell_length_b 17.2291(3)
_cell_length_c 31.2468(5)
_cell_measurement_reflns_used 9397
_cell_measurement_temperature 296(2)
_cell_measurement_theta_max 32.65
_cell_measurement_theta_min 2.20
_cell_volume 7744.2(2)
_computing_cell_refinement 'Bruker SAINT'
_computing_data_collection 'Bruker APEX2'
_computing_molecular_graphics 'Olex2 (Dolomanov et al., 2009)'
_computing_publication_material 'Olex2 (Dolomanov et al., 2009)'
_computing_structure_refinement 'XL (Sheldrick, 2008)'
_computing_structure_solution 'SHELXS-97 (Sheldrick 2008)'
_diffrn_ambient_temperature 296.15
_diffrn_measured_fraction_theta_full 0.999
_diffrn_measured_fraction_theta_max 0.999
_diffrn_measurement_device_type 'Bruker APEX-II CCD'
_diffrn_measurement_method '\f and \w scans'
_diffrn_radiation_type MoK\a
_diffrn_radiation_wavelength 0.71073
_diffrn_reflns_av_R_equivalents 0.0243
_diffrn_reflns_av_unetI/netI 0.0238
_diffrn_reflns_Laue_measured_fraction_full 0.999
_diffrn_reflns_Laue_measured_fraction_max 0.999
_diffrn_reflns_limit_h_max 18
_diffrn_reflns_limit_h_min -17
_diffrn_reflns_limit_k_max 20
_diffrn_reflns_limit_k_min -20
_diffrn_reflns_limit_l_max 37
_diffrn_reflns_limit_l_min -37
_diffrn_reflns_number 100488
_diffrn_reflns_point_group_measured_fraction_full 0.999
_diffrn_reflns_point_group_measured_fraction_max 0.999
_diffrn_reflns_theta_full 25.000
_diffrn_reflns_theta_max 25.000
_diffrn_reflns_theta_min 1.263
_diffrn_standards_number 0
_exptl_absorpt_coefficient_mu 0.744
_exptl_absorpt_correction_type none
_exptl_crystal_colour colourless
_exptl_crystal_density_diffrn 1.511
_exptl_crystal_description block
_exptl_crystal_F_000 3598
_exptl_crystal_size_max 0.34
_exptl_crystal_size_mid 0.29
_exptl_crystal_size_min 0.24
_refine_diff_density_max 1.632
_refine_diff_density_min -0.820
_refine_diff_density_rms 0.068
_refine_ls_extinction_method none
_refine_ls_goodness_of_fit_ref 1.029
_refine_ls_hydrogen_treatment constr
_refine_ls_matrix_type full
_refine_ls_number_parameters 2081
_refine_ls_number_reflns 27262
_refine_ls_number_restraints 1390
_refine_ls_restrained_S_all 1.080
_refine_ls_R_factor_all 0.0390
_refine_ls_R_factor_gt 0.0319
_refine_ls_shift/su_max 0.005
_refine_ls_shift/su_mean 0.000
_refine_ls_structure_factor_coef Fsqd
_refine_ls_weighting_details 'w=1/[\s^2^(Fo^2^)+(0.0368P)^2^+10.3412P] where P=(Fo^2^+2Fc^2^)/3'
_refine_ls_weighting_scheme calc
_refine_ls_wR_factor_gt 0.0793
_refine_ls_wR_factor_ref 0.0846
_reflns_Friedel_coverage 0.000
_reflns_number_gt 23681
_reflns_number_total 27262
_reflns_threshold_expression 'I > 2\s(I)'
_cod_data_source_file c9dt02508a2.cif
_cod_data_source_block 3
_cod_depositor_comments 'Adding full bibliography for 7700762--7700767.cif.'
_cod_original_formula_sum 'C308.20 H274.61 Ag4 N6 O104 P4 Ti16'
_cod_database_code 7700767
_shelx_shelxl_version_number 2014/7
_shelx_space_group_comment
;
The symmetry employed for this shelxl refinement is uniquely defined
by the following loop, which should always be used as a source of
symmetry information in preference to the above space-group names.
They are only intended as comments.
;
_shelx_estimated_absorpt_t_max 0.842
_shelx_estimated_absorpt_t_min 0.786
_olex2_refinement_description
;
1. Fixed Uiso
 At 1.5 times of:
  All C(H) groups, All C(H,H,H) groups
2. Restrained distances
 N3-C153
 1.15 with sigma of 0.01
 C153-C154
 1.45 with sigma of 0.01
 O6-C16A = O6-C16
 1.48 with sigma of 0.01
 N3-C154
 2.65 with sigma of 0.01
 N3-C15B
 1.15 with sigma of 0.01
 C15B-C15A
 1.52 with sigma of 0.01
 N3-C15A
 2.65 with sigma of 0.01
 O52A-C14G = O52-C147
 1.45 with sigma of 0.01
3. Rigid bond restraints
 C1, C2, C3, C4, C5, C6, C7, C8, C9, C10, C11, C12, C13, C14, C15, C16, C16A,
 C17, C18, C19, C20, C21, C22, C23, C24, C25, C26, C27, C28, C29, C30, C31, C32,
  C33, C34, C35, C36, C37, C38, C39, C40, C41, C42, C43, C44, C45, C46, C47,
 C48, C49, C50, C51, C52, C53, C54, C55, C56, C57, C58, C59, C60, C61, C62, C63,
  C64, C65, C66, C67, C68, C69, C70, C71, C72, C73, C74, C75, C76, C77, C78,
 C79, C80, C81, C82, C83, C84, C85, C86, C87, C88, C89, C90, C91, C92, C93, C94,
  C95, C96, C97, C98, C99, C100, C101, C102, C103, C104, C105, C106, C107, C108,
  C109, C110, C111, C112, C113, C114, C115, C116, C117, C118, C119, C120, C121,
 C122, C123, C124, C125, C126, C127, C128, C129, C130, C131, C132, C133, C134,
 C135, C136, C137, C138, C139, C140, C141, C142, C143, C144, C145, C146, C14A,
 C14B, C14C, C14D, C14E, C14F, C148, C147, C14G, C149, C150, C151, C152, C153,
 C154, C15A, C15B
 with sigma for 1-2 distances of 0.01 and sigma for 1-3 distances of 0.01
4. Uiso/Uaniso restraints and constraints
C1 \\sim C2 \\sim C3 \\sim C4 \\sim C5 \\sim C6 \\sim C7 \\sim C8 \\sim C9
\\sim C10 \\sim C11 \\sim C12 \\sim C13 \\sim C14 \\sim C15 \\sim C16 \\sim
C16A \\sim C17 \\sim C18 \\sim C19 \\sim C20 \\sim C21 \\sim C22 \\sim C23
\\sim C24 \\sim C25 \\sim C26 \\sim C27 \\sim C28 \\sim C29 \\sim C30 \\sim C31
\\sim C32 \\sim C33 \\sim C34 \\sim C35 \\sim C36 \\sim C37 \\sim C38 \\sim C39
\\sim C40 \\sim C41 \\sim C42 \\sim C43 \\sim C44 \\sim C45 \\sim C46 \\sim C47
\\sim C48 \\sim C49 \\sim C50 \\sim C51 \\sim C52 \\sim C53 \\sim C54 \\sim C55
\\sim C56 \\sim C57 \\sim C58 \\sim C59 \\sim C60 \\sim C61 \\sim C62 \\sim C63
\\sim C64 \\sim C65 \\sim C66 \\sim C67 \\sim C68 \\sim C69 \\sim C70 \\sim C71
\\sim C72 \\sim C73 \\sim C74 \\sim C75 \\sim C76 \\sim C77 \\sim C78 \\sim C79
\\sim C80 \\sim C81 \\sim C82 \\sim C83 \\sim C84 \\sim C85 \\sim C86 \\sim C87
\\sim C88 \\sim C89 \\sim C90 \\sim C91 \\sim C92 \\sim C93 \\sim C94 \\sim C95
\\sim C96 \\sim C97 \\sim C98 \\sim C99 \\sim C100 \\sim C101 \\sim C102 \\sim
C103 \\sim C104 \\sim C105 \\sim C106 \\sim C107 \\sim C108 \\sim C109 \\sim
C110 \\sim C111 \\sim C112 \\sim C113 \\sim C114 \\sim C115 \\sim C116 \\sim
C117 \\sim C118 \\sim C119 \\sim C120 \\sim C121 \\sim C122 \\sim C123 \\sim
C124 \\sim C125 \\sim C126 \\sim C127 \\sim C128 \\sim C129 \\sim C130 \\sim
C131 \\sim C132 \\sim C133 \\sim C134 \\sim C135 \\sim C136 \\sim C137 \\sim
C138 \\sim C139 \\sim C140 \\sim C141 \\sim C142 \\sim C143 \\sim C144 \\sim
C145 \\sim C146 \\sim C14A \\sim C14B \\sim C14C \\sim C14D \\sim C14E \\sim
C14F \\sim C148 \\sim C147 \\sim C14G \\sim C149 \\sim C150 \\sim C151 \\sim
C152 \\sim C153 \\sim C154 \\sim C15A \\sim C15B: within 2A with sigma of 0.01
and sigma for terminal atoms of 0.02
Uanis(C16) \\sim Ueq, Uanis(C100) \\sim Ueq, Uanis(C144) \\sim Ueq, Uanis(C147)
\\sim Ueq, Uanis(C14G) \\sim Ueq, Uanis(C124) \\sim Ueq, Uanis(C153) \\sim Ueq:
with sigma of 0.01 and sigma for terminal atoms of 0.01
Uanis(O52A) \\sim Ueq, Uanis(C124) \\sim Ueq, Uanis(O52) \\sim Ueq, Uanis(O38)
\\sim Ueq, Uanis(O29) \\sim Ueq: with sigma of 0.001 and sigma for terminal
atoms of 0.001
5. Others
 Sof(C16A)=Sof(H16D)=Sof(H16E)=Sof(H16F)=Sof(C141)=Sof(C142)=Sof(H142)=
 Sof(C143)=Sof(H143)=Sof(C144)=Sof(C145)=Sof(H145)=Sof(C146)=Sof(H146)=
 Sof(C15A)=Sof(H15D)=Sof(H15E)=Sof(H15F)=Sof(C15B)=Sof(O52A)=1-FVAR(1)
 Sof(C16)=Sof(H16A)=Sof(H16B)=Sof(H16C)=Sof(C14A)=Sof(C14B)=Sof(H14D)=
 Sof(C14C)=Sof(H14E)=Sof(C14D)=Sof(C14E)=Sof(H14F)=Sof(C14F)=Sof(H14G)=
 Sof(C147)=Sof(H14H)=Sof(H14I)=Sof(H14J)=Sof(C14G)=Sof(H14K)=Sof(H14L)=
 Sof(H14M)=Sof(C153)=Sof(C154)=Sof(H15A)=Sof(H15B)=Sof(H15C)=Sof(O52)=FVAR(1)
6.a Aromatic/amide H refined with riding coordinates:
 C3(H3), C4(H4), C6(H6), C7(H7), C11(H11), C12(H12), C14(H14), C15(H15),
 C19(H19), C20(H20), C22(H22), C23(H23), C27(H27), C28(H28), C30(H30), C31(H31),
  C35(H35), C36(H36), C38(H38), C39(H39), C43(H43), C44(H44), C46(H46),
 C47(H47), C51(H51), C52(H52), C54(H54), C55(H55), C58(H58), C59(H59), C60(H60),
  C61(H61), C62(H62), C64(H64), C65(H65), C66(H66), C67(H67), C68(H68),
 C70(H70), C71(H71), C72(H72), C73(H73), C74(H74), C76(H76), C77(H77), C78(H78),
  C79(H79), C80(H80), C82(H82), C83(H83), C84(H84), C85(H85), C86(H86),
 C87(H87), C88(H88), C89(H89), C90(H90), C91(H91), C95(H95), C96(H96), C98(H98),
  C99(H99), C103(H103), C104(H104), C106(H106), C107(H107), C111(H111),
 C112(H112), C114(H114), C115(H115), C119(H119), C120(H120), C122(H122),
 C123(H123), C127(H127), C128(H128), C130(H130), C131(H131), C135(H135),
 C136(H136), C138(H138), C139(H139), C142(H142), C143(H143), C145(H145),
 C146(H146), C14B(H14D), C14C(H14E), C14E(H14F), C14F(H14G)
6.b Fitted hexagon refined as free rotating group:
 C141(C142,C143,C144,C145,C146), C14A(C14B,C14C,C14D,C14E,C14F)
6.c Idealised Me refined as rotating group:
 C8(H8A,H8B,H8C), C16(H16A,H16B,H16C), C16A(H16D,H16E,H16F), C24(H24A,H24B,
 H24C), C32(H32A,H32B,H32C), C40(H40A,H40B,H40C), C48(H48A,H48B,H48C), C56(H56A,
 H56B,H56C), C100(H10A,H10B,H10C), C108(H10D,H10E,H10F), C116(H11A,H11B,H11C),
 C124(H12A,H12B,H12C), C132(H13A,H13B,H13C), C140(H14A,H14B,H14C), C147(H14H,
 H14I,H14J), C14G(H14K,H14L,H14M), C149(H14N,H14O,H14P), C152(H15G,H15H,H15I),
 C154(H15A,H15B,H15C), C15A(H15D,H15E,H15F)
;
_olex2_submission_special_instructions 'No special instructions were received'

loop_
_space_group_symop_operation_xyz
'x, y, z'
'-x, -y, -z'

loop_
_atom_site_label
_atom_site_type_symbol
_atom_site_fract_x
_atom_site_fract_y
_atom_site_fract_z
_atom_site_U_iso_or_equiv
_atom_site_adp_type
_atom_site_occupancy
_atom_site_site_symmetry_order
_atom_site_calc_flag
_atom_site_refinement_flags_posn
_atom_site_refinement_flags_adp
_atom_site_refinement_flags_occupancy
_atom_site_disorder_assembly
_atom_site_disorder_group
Ag1 Ag 1.22481(2) 0.63381(2) 0.88018(2) 0.02457(5) Uani 1 1 d . . . . .
Ag2 Ag 0.51094(2) 0.16722(2) 0.65871(2) 0.02561(5) Uani 1 1 d . . . . .
Ti1 Ti 0.85791(3) 0.41877(2) 0.96404(2) 0.01340(9) Uani 1 1 d . . . . .
Ti2 Ti 0.96069(3) 0.59972(2) 1.03375(2) 0.01366(9) Uani 1 1 d . . . . .
Ti3 Ti 0.98419(3) 0.52860(3) 0.88869(2) 0.01567(9) Uani 1 1 d . . . . .
Ti4 Ti 1.06571(3) 0.67311(2) 0.94472(2) 0.01576(9) Uani 1 1 d . . . . .
Ti5 Ti 0.35383(3) 0.06160(3) 0.55551(2) 0.01894(10) Uani 1 1 d . . . . .
Ti6 Ti 0.50432(3) 0.19225(3) 0.54315(2) 0.02144(10) Uani 1 1 d . . . . .
Ti7 Ti 0.35059(3) -0.07431(3) 0.46563(2) 0.01846(9) Uani 1 1 d . . . . .
Ti8 Ti 0.53985(3) 0.08978(3) 0.45082(2) 0.01746(9) Uani 1 1 d . . . . .
P1 P 1.37075(4) 0.61759(4) 0.89061(2) 0.01850(13) Uani 1 1 d . . . . .
P2 P 0.60538(5) 0.13899(4) 0.71891(2) 0.02181(14) Uani 1 1 d . . . . .
C1 C 0.77510(17) 0.44224(14) 0.87421(8) 0.0177(5) Uani 1 1 d . U . . .
C2 C 0.68436(17) 0.42149(15) 0.84413(8) 0.0200(5) Uani 1 1 d . U . . .
C3 C 0.60442(18) 0.41374(17) 0.86023(8) 0.0272(6) Uani 1 1 d . U . . .
H3 H 0.6081 0.4225 0.8902 0.041 Uiso 1 1 calc R . . . .
C4 C 0.52033(19) 0.39329(18) 0.83223(9) 0.0302(6) Uani 1 1 d . U . . .
H4 H 0.4675 0.3895 0.8432 0.045 Uiso 1 1 calc R . . . .
C5 C 0.51365(18) 0.37814(16) 0.78726(8) 0.0257(6) Uani 1 1 d . U . . .
C6 C 0.59305(18) 0.38677(17) 0.77066(8) 0.0269(6) Uani 1 1 d . U . . .
H6 H 0.5893 0.3777 0.7407 0.040 Uiso 1 1 calc R . . . .
C7 C 0.67773(18) 0.40904(16) 0.79916(8) 0.0237(5) Uani 1 1 d . U . . .
H7 H 0.7312 0.4158 0.7881 0.036 Uiso 1 1 calc R . . . .
C8 C 0.4123(2) 0.3249(3) 0.71819(10) 0.0523(9) Uani 1 1 d . U . . .
H8A H 0.4419 0.3697 0.7025 0.079 Uiso 1 1 calc GR . . . .
H8B H 0.3469 0.3029 0.7061 0.079 Uiso 1 1 calc GR . . . .
H8C H 0.4383 0.2821 0.7157 0.079 Uiso 1 1 calc GR . . . .
C9 C 0.86426(17) 0.26182(14) 0.91725(7) 0.0178(5) Uani 1 1 d . U . . .
C10 C 0.81701(17) 0.17439(15) 0.89698(8) 0.0196(5) Uani 1 1 d . U . . .
C11 C 0.72094(18) 0.13956(15) 0.88732(8) 0.0223(5) Uani 1 1 d . U . . .
H11 H 0.6859 0.1718 0.8928 0.033 Uiso 1 1 calc R . . . .
C12 C 0.67619(19) 0.05759(16) 0.86961(9) 0.0280(6) Uani 1 1 d . U . . .
H12 H 0.6117 0.0352 0.8631 0.042 Uiso 1 1 calc R . . . .
C13 C 0.7281(2) 0.00934(16) 0.86167(9) 0.0295(6) Uani 1 1 d . U . . .
C14 C 0.8245(2) 0.04356(17) 0.87131(10) 0.0345(7) Uani 1 1 d . U . . .
H14 H 0.8595 0.0112 0.8660 0.052 Uiso 1 1 calc R . . . .
C15 C 0.86841(19) 0.12543(16) 0.88865(9) 0.0281(6) Uani 1 1 d . U . . .
H15 H 0.9329 0.1480 0.8948 0.042 Uiso 1 1 calc R . . . .
C16 C 0.5952(3) -0.1107(3) 0.82969(16) 0.0329(13) Uani 0.551(4) 1 d D U P A 1
H16A H 0.5647 -0.1169 0.8542 0.049 Uiso 0.551(4) 1 calc GR . P A 1
H16B H 0.5842 -0.1645 0.8151 0.049 Uiso 0.551(4) 1 calc GR . P A 1
H16C H 0.5712 -0.0789 0.8097 0.049 Uiso 0.551(4) 1 calc GR . P A 1
C16A C 0.7267(8) -0.1316(5) 0.8497(3) 0.085(3) Uani 0.449(4) 1 d D U P A 2
H16D H 0.7749 -0.1230 0.8331 0.127 Uiso 0.449(4) 1 calc GR . P A 2
H16E H 0.6795 -0.1849 0.8399 0.127 Uiso 0.449(4) 1 calc GR . P A 2
H16F H 0.7525 -0.1295 0.8801 0.127 Uiso 0.449(4) 1 calc GR . P A 2
C17 C 0.73688(17) 0.28086(14) 1.00124(7) 0.0169(5) Uani 1 1 d . U . . .
C18 C 0.63952(17) 0.22698(15) 0.98412(8) 0.0192(5) Uani 1 1 d . U . . .
C19 C 0.57334(18) 0.26227(16) 0.96852(9) 0.0260(6) Uani 1 1 d . U . . .
H19 H 0.5905 0.3197 0.9698 0.039 Uiso 1 1 calc R . . . .
C20 C 0.48320(19) 0.21305(16) 0.95129(9) 0.0290(6) Uani 1 1 d . U . . .
H20 H 0.4393 0.2371 0.9416 0.043 Uiso 1 1 calc R . . . .
C21 C 0.45743(18) 0.12713(16) 0.94834(8) 0.0248(6) Uani 1 1 d . U . . .
C22 C 0.52267(19) 0.09153(16) 0.96329(9) 0.0291(6) Uani 1 1 d . U . . .
H22 H 0.5059 0.0341 0.9612 0.044 Uiso 1 1 calc R . . . .
C23 C 0.61301(18) 0.14184(15) 0.98132(9) 0.0256(6) Uani 1 1 d . U . . .
H23 H 0.6565 0.1178 0.9917 0.038 Uiso 1 1 calc R . . . .
C24 C 0.3375(2) -0.00431(18) 0.92611(11) 0.0411(8) Uani 1 1 d . U . . .
H24A H 0.3700 -0.0228 0.9067 0.062 Uiso 1 1 calc GR . . . .
H24B H 0.2719 -0.0273 0.9146 0.062 Uiso 1 1 calc GR . . . .
H24C H 0.3507 -0.0223 0.9543 0.062 Uiso 1 1 calc GR . . . .
C25 C 1.04129(18) 0.59849(17) 0.80525(8) 0.0260(6) Uani 1 1 d . U . . .
C26 C 0.99212(19) 0.61267(17) 0.76261(8) 0.0272(6) Uani 1 1 d . U . . .
C27 C 1.0423(2) 0.6555(2) 0.73327(10) 0.0427(8) Uani 1 1 d . U . . .
H27 H 1.1068 0.6763 0.7404 0.064 Uiso 1 1 calc R . . . .
C28 C 0.9967(2) 0.6678(2) 0.69303(10) 0.0425(8) Uani 1 1 d . U . . .
H28 H 1.0306 0.6976 0.6737 0.064 Uiso 1 1 calc R . . . .
C29 C 0.9017(2) 0.63545(19) 0.68225(9) 0.0360(7) Uani 1 1 d . U . . .
C30 C 0.8511(2) 0.5928(2) 0.71147(10) 0.0407(7) Uani 1 1 d . U . . .
H30 H 0.7866 0.5711 0.7041 0.061 Uiso 1 1 calc R . . . .
C31 C 0.89612(19) 0.58243(18) 0.75152(9) 0.0312(6) Uani 1 1 d . U . . .
H31 H 0.8617 0.5549 0.7713 0.047 Uiso 1 1 calc R . . . .
C32 C 0.8967(3) 0.6835(3) 0.61169(10) 0.0588(10) Uani 1 1 d . U . . .
H32A H 0.8522 0.6818 0.5860 0.088 Uiso 1 1 calc GR . . . .
H32B H 0.9381 0.6569 0.6044 0.088 Uiso 1 1 calc GR . . . .
H32C H 0.9316 0.7402 0.6232 0.088 Uiso 1 1 calc GR . . . .
C33 C 0.90846(16) 0.58930(14) 1.12161(8) 0.0182(5) Uani 1 1 d . U . . .
C34 C 0.86463(17) 0.63233(15) 1.14805(8) 0.0202(5) Uani 1 1 d . U . . .
C35 C 0.88542(18) 0.64015(16) 1.19374(8) 0.0248(5) Uani 1 1 d . U . . .
H35 H 0.9256 0.6158 1.2080 0.037 Uiso 1 1 calc R . . . .
C36 C 0.84687(19) 0.68357(17) 1.21782(9) 0.0284(6) Uani 1 1 d . U . . .
H36 H 0.8612 0.6884 1.2482 0.043 Uiso 1 1 calc R . . . .
C37 C 0.78653(18) 0.72025(17) 1.19688(9) 0.0273(6) Uani 1 1 d . U . . .
C38 C 0.76275(19) 0.71048(17) 1.15156(9) 0.0293(6) Uani 1 1 d . U . . .
H38 H 0.7207 0.7330 1.1374 0.044 Uiso 1 1 calc R . . . .
C39 C 0.80221(18) 0.66694(16) 1.12761(8) 0.0251(6) Uani 1 1 d . U . . .
H39 H 0.7866 0.6608 1.0972 0.038 Uiso 1 1 calc R . . . .
C40 C 0.6941(2) 0.8043(2) 1.20345(11) 0.0439(8) Uani 1 1 d . U . . .
H40A H 0.7255 0.8442 1.1857 0.066 Uiso 1 1 calc GR . . . .
H40B H 0.6758 0.8319 1.2257 0.066 Uiso 1 1 calc GR . . . .
H40C H 0.6400 0.7636 1.1855 0.066 Uiso 1 1 calc GR . . . .
C41 C 0.94431(17) 0.74586(14) 0.99033(8) 0.0190(5) Uani 1 1 d . U . . .
C42 C 0.90832(17) 0.81398(15) 0.99685(8) 0.0203(5) Uani 1 1 d . U . . .
C43 C 0.86496(19) 0.81821(16) 1.03178(9) 0.0274(6) Uani 1 1 d . U . . .
H43 H 0.8560 0.7767 1.0503 0.041 Uiso 1 1 calc R . . . .
C44 C 0.8352(2) 0.88351(18) 1.03904(9) 0.0324(6) Uani 1 1 d . U . . .
H44 H 0.8073 0.8866 1.0628 0.049 Uiso 1 1 calc R . . . .
C45 C 0.84681(18) 0.94472(15) 1.01094(9) 0.0256(6) Uani 1 1 d . U . . .
C46 C 0.8871(2) 0.93984(16) 0.97539(10) 0.0312(6) Uani 1 1 d . U . . .
H46 H 0.8931 0.9797 0.9559 0.047 Uiso 1 1 calc R . . . .
C47 C 0.9185(2) 0.87498(16) 0.96901(9) 0.0301(6) Uani 1 1 d . U . . .
H47 H 0.9470 0.8724 0.9455 0.045 Uiso 1 1 calc R . . . .
C48 C 0.8258(2) 1.07130(17) 0.99291(12) 0.0406(8) Uani 1 1 d . U . . .
H48A H 0.7868 1.0488 0.9647 0.061 Uiso 1 1 calc GR . . . .
H48B H 0.8894 1.0942 0.9898 0.061 Uiso 1 1 calc GR . . . .
H48C H 0.8079 1.1141 1.0053 0.061 Uiso 1 1 calc GR . . . .
C49 C 1.14974(18) 0.78969(15) 0.87911(8) 0.0223(5) Uani 1 1 d . U . . .
C50 C 1.13042(18) 0.85991(15) 0.85843(8) 0.0218(5) Uani 1 1 d . U . . .
C51 C 1.07166(19) 0.89423(17) 0.87360(9) 0.0289(6) Uani 1 1 d . U . . .
H51 H 1.0415 0.8710 0.8956 0.043 Uiso 1 1 calc R . . . .
C52 C 1.0566(2) 0.96258(18) 0.85669(10) 0.0342(7) Uani 1 1 d . U . . .
H52 H 1.0172 0.9852 0.8675 0.051 Uiso 1 1 calc R . . . .
C53 C 1.1006(2) 0.99667(17) 0.82371(10) 0.0343(7) Uani 1 1 d . U . . .
C54 C 1.1590(2) 0.96205(18) 0.80775(10) 0.0378(7) Uani 1 1 d . U . . .
H54 H 1.1880 0.9846 0.7852 0.057 Uiso 1 1 calc R . . . .
C55 C 1.1744(2) 0.89438(17) 0.82507(9) 0.0321(6) Uani 1 1 d . U . . .
H55 H 1.2142 0.8719 0.8144 0.048 Uiso 1 1 calc R . . . .
C56 C 1.0334(3) 1.1024(2) 0.82094(14) 0.0549(10) Uani 1 1 d . U . . .
H56A H 1.0355 1.1507 0.8064 0.082 Uiso 1 1 calc GR . . . .
H56B H 1.0550 1.1182 0.8518 0.082 Uiso 1 1 calc GR . . . .
H56C H 0.9708 1.0638 0.8155 0.082 Uiso 1 1 calc GR . . . .
C57 C 1.46649(18) 0.71137(15) 0.91603(8) 0.0217(5) Uani 1 1 d . U . . .
C58 C 1.4515(2) 0.78607(17) 0.91669(10) 0.0327(6) Uani 1 1 d . U . . .
H58 H 1.3927 0.7874 0.9058 0.049 Uiso 1 1 calc R . . . .
C59 C 1.5246(2) 0.85894(19) 0.93367(12) 0.0453(8) Uani 1 1 d . U . . .
H59 H 1.5146 0.9092 0.9337 0.068 Uiso 1 1 calc R . . . .
C60 C 1.6109(2) 0.85769(19) 0.95027(11) 0.0430(8) Uani 1 1 d . U . . .
H60 H 1.6592 0.9070 0.9616 0.065 Uiso 1 1 calc R . . . .
C61 C 1.6264(2) 0.78388(19) 0.95023(10) 0.0372(7) Uani 1 1 d . U . . .
H61 H 1.6851 0.7830 0.9616 0.056 Uiso 1 1 calc R . . . .
C62 C 1.55434(19) 0.71064(17) 0.93320(9) 0.0289(6) Uani 1 1 d . U . . .
H62 H 1.5649 0.6606 0.9333 0.043 Uiso 1 1 calc R . . . .
C63 C 1.40216(18) 0.59369(16) 0.83906(8) 0.0224(5) Uani 1 1 d . U . . .
C64 C 1.4859(2) 0.6368(2) 0.82772(10) 0.0402(7) Uani 1 1 d . U . . .
H64 H 1.5307 0.6792 0.8473 0.060 Uiso 1 1 calc R . . . .
C65 C 1.5034(3) 0.6169(2) 0.78709(11) 0.0538(9) Uani 1 1 d . U . . .
H65 H 1.5598 0.6460 0.7796 0.081 Uiso 1 1 calc R . . . .
C66 C 1.4374(3) 0.5543(2) 0.75818(10) 0.0476(8) Uani 1 1 d . U . . .
H66 H 1.4487 0.5414 0.7310 0.071 Uiso 1 1 calc R . . . .
C67 C 1.3548(3) 0.5108(2) 0.76943(10) 0.0476(8) Uani 1 1 d . U . . .
H67 H 1.3106 0.4677 0.7500 0.071 Uiso 1 1 calc R . . . .
C68 C 1.3370(2) 0.53077(19) 0.80950(9) 0.0378(7) Uani 1 1 d . U . . .
H68 H 1.2803 0.5014 0.8167 0.057 Uiso 1 1 calc R . . . .
C69 C 1.38195(17) 0.53539(15) 0.92345(8) 0.0193(5) Uani 1 1 d . U . . .
C70 C 1.44091(19) 0.49234(16) 0.91738(9) 0.0255(6) Uani 1 1 d . U . . .
H70 H 1.4777 0.5060 0.8964 0.038 Uiso 1 1 calc R . . . .
C71 C 1.4446(2) 0.42927(17) 0.94259(9) 0.0324(6) Uani 1 1 d . U . . .
H71 H 1.4839 0.4005 0.9385 0.049 Uiso 1 1 calc R . . . .
C72 C 1.3903(2) 0.40868(18) 0.97374(9) 0.0346(7) Uani 1 1 d . U . . .
H72 H 1.3928 0.3658 0.9904 0.052 Uiso 1 1 calc R . . . .
C73 C 1.3324(2) 0.45149(17) 0.98031(9) 0.0318(6) Uani 1 1 d . U . . .
H73 H 1.2965 0.4380 1.0016 0.048 Uiso 1 1 calc R . . . .
C74 C 1.32763(18) 0.51469(16) 0.95505(8) 0.0241(5) Uani 1 1 d . U . . .
H74 H 1.2881 0.5432 0.9593 0.036 Uiso 1 1 calc R . . . .
C75 C 0.71418(18) 0.22426(16) 0.73935(8) 0.0246(5) Uani 1 1 d . U . . .
C76 C 0.7753(2) 0.22415(19) 0.77754(9) 0.0336(6) Uani 1 1 d . U . . .
H76 H 0.7618 0.1785 0.7933 0.050 Uiso 1 1 calc R . . . .
C77 C 0.8560(2) 0.2918(2) 0.79204(10) 0.0384(7) Uani 1 1 d . U . . .
H77 H 0.8961 0.2919 0.8178 0.058 Uiso 1 1 calc R . . . .
C78 C 0.8769(2) 0.35919(19) 0.76836(10) 0.0357(7) Uani 1 1 d . U . . .
H78 H 0.9310 0.4047 0.7783 0.053 Uiso 1 1 calc R . . . .
C79 C 0.8181(2) 0.35922(18) 0.73018(9) 0.0338(6) Uani 1 1 d . U . . .
H79 H 0.8332 0.4042 0.7140 0.051 Uiso 1 1 calc R . . . .
C80 C 0.73633(19) 0.29225(17) 0.71577(9) 0.0280(6) Uani 1 1 d . U . . .
H80 H 0.6962 0.2929 0.6902 0.042 Uiso 1 1 calc R . . . .
C81 C 0.63977(19) 0.04963(17) 0.70972(8) 0.0260(6) Uani 1 1 d . U . . .
C82 C 0.64095(19) 0.02411(17) 0.66698(8) 0.0277(6) Uani 1 1 d . U . . .
H82 H 0.6225 0.0515 0.6442 0.042 Uiso 1 1 calc R . . . .
C83 C 0.6694(2) -0.0416(2) 0.65822(9) 0.0383(7) Uani 1 1 d . U . . .
H83 H 0.6700 -0.0584 0.6296 0.057 Uiso 1 1 calc R . . . .
C84 C 0.6968(3) -0.0823(2) 0.69177(11) 0.0519(9) Uani 1 1 d . U . . .
H84 H 0.7154 -0.1269 0.6857 0.078 Uiso 1 1 calc R . . . .
C85 C 0.6967(3) -0.0573(2) 0.73439(11) 0.0588(10) Uani 1 1 d . U . . .
H85 H 0.7159 -0.0845 0.7571 0.088 Uiso 1 1 calc R . . . .
C86 C 0.6681(3) 0.0085(2) 0.74325(10) 0.0450(8) Uani 1 1 d . U . . .
H86 H 0.6678 0.0251 0.7719 0.068 Uiso 1 1 calc R . . . .
C87 C 0.4775(2) 0.04433(19) 0.76507(9) 0.0356(7) Uani 1 1 d . U . . .
H87 H 0.4634 0.0031 0.7420 0.053 Uiso 1 1 calc R . . . .
C88 C 0.4275(2) 0.0302(2) 0.79819(10) 0.0416(7) Uani 1 1 d . U . . .
H88 H 0.3808 -0.0208 0.7976 0.062 Uiso 1 1 calc R . . . .
C89 C 0.4466(2) 0.0915(2) 0.83209(10) 0.0373(7) Uani 1 1 d . U . . .
H89 H 0.4124 0.0820 0.8542 0.056 Uiso 1 1 calc R . . . .
C90 C 0.5159(2) 0.16642(19) 0.83320(9) 0.0331(6) Uani 1 1 d . U . . .
H90 H 0.5287 0.2078 0.8560 0.050 Uiso 1 1 calc R . . . .
C91 C 0.56714(19) 0.18063(17) 0.80026(8) 0.0268(6) Uani 1 1 d . U . . .
H91 H 0.6143 0.2314 0.8013 0.040 Uiso 1 1 calc R . . . .
C92 C 0.54857(18) 0.11971(16) 0.76585(8) 0.0231(5) Uani 1 1 d . U . . .
C93 C 0.2900(2) 0.12957(17) 0.62943(9) 0.0277(6) Uani 1 1 d . U . . .
C94 C 0.2004(2) 0.13119(19) 0.63842(9) 0.0320(6) Uani 1 1 d . U . . .
C95 C 0.1351(2) 0.1458(2) 0.60682(10) 0.0437(8) Uani 1 1 d . U . . .
H95 H 0.1471 0.1549 0.5790 0.065 Uiso 1 1 calc R . . . .
C96 C 0.0527(3) 0.1471(3) 0.61638(12) 0.0613(10) Uani 1 1 d . U . . .
H96 H 0.0097 0.1579 0.5952 0.092 Uiso 1 1 calc R . . . .
C97 C 0.0336(2) 0.1323(3) 0.65778(12) 0.0601(10) Uani 1 1 d . U . . .
C98 C 0.0976(2) 0.1183(3) 0.68961(11) 0.0559(10) Uani 1 1 d . U . . .
H98 H 0.0851 0.1089 0.7173 0.084 Uiso 1 1 calc R . . . .
C99 C 0.1813(2) 0.1185(2) 0.67988(9) 0.0422(8) Uani 1 1 d . U . . .
H99 H 0.2252 0.1100 0.7015 0.063 Uiso 1 1 calc R . . . .
C100 C -0.0752(3) 0.1197(4) 0.70521(15) 0.0944(18) Uani 1 1 d . U . . .
H10A H -0.1371 0.1195 0.7043 0.142 Uiso 1 1 calc GR . . . .
H10B H -0.0323 0.1638 0.7264 0.142 Uiso 1 1 calc GR . . . .
H10C H -0.0717 0.0676 0.7133 0.142 Uiso 1 1 calc GR . . . .
C101 C 0.25846(18) -0.20821(15) 0.51997(8) 0.0233(5) Uani 1 1 d . U . . .
C102 C 0.17814(19) -0.28000(16) 0.52685(9) 0.0274(6) Uani 1 1 d . U . . .
C103 C 0.0953(2) -0.30632(18) 0.49681(10) 0.0338(6) Uani 1 1 d . U . . .
H103 H 0.0913 -0.2812 0.4712 0.051 Uiso 1 1 calc R . . . .
C104 C 0.0178(2) -0.36974(19) 0.50415(11) 0.0403(7) Uani 1 1 d . U . . .
H104 H -0.0379 -0.3866 0.4838 0.060 Uiso 1 1 calc R . . . .
C105 C 0.0249(2) -0.40730(19) 0.54227(11) 0.0418(7) Uani 1 1 d . U . . .
C106 C 0.1081(2) -0.38267(19) 0.57219(11) 0.0419(7) Uani 1 1 d . U . . .
H106 H 0.1127 -0.4088 0.5974 0.063 Uiso 1 1 calc R . . . .
C107 C 0.1846(2) -0.31935(17) 0.56460(10) 0.0328(6) Uani 1 1 d . U . . .
H107 H 0.2404 -0.3030 0.5848 0.049 Uiso 1 1 calc R . . . .
C108 C -0.1354(2) -0.4949(2) 0.52474(15) 0.0653(11) Uani 1 1 d . U . . .
H10D H -0.1305 -0.5165 0.4967 0.098 Uiso 1 1 calc GR . . . .
H10E H -0.1560 -0.4485 0.5214 0.098 Uiso 1 1 calc GR . . . .
H10F H -0.1794 -0.5374 0.5368 0.098 Uiso 1 1 calc GR . . . .
C109 C 0.52227(19) 0.33236(16) 0.60940(9) 0.0264(6) Uani 1 1 d . U . . .
C110 C 0.5520(2) 0.42213(16) 0.60353(9) 0.0277(6) Uani 1 1 d . U . . .
C111 C 0.5826(2) 0.48191(17) 0.63948(9) 0.0327(6) Uani 1 1 d . U . . .
H111 H 0.5820 0.4654 0.6674 0.049 Uiso 1 1 calc R . . . .
C112 C 0.6142(2) 0.56593(18) 0.63444(10) 0.0364(7) Uani 1 1 d . U . . .
H112 H 0.6333 0.6054 0.6587 0.055 Uiso 1 1 calc R . . . .
C113 C 0.6169(2) 0.59021(17) 0.59304(11) 0.0386(7) Uani 1 1 d . U . . .
C114 C 0.5855(3) 0.53113(19) 0.55694(11) 0.0463(8) Uani 1 1 d . U . . .
H114 H 0.5862 0.5477 0.5290 0.069 Uiso 1 1 calc R . . . .
C115 C 0.5532(2) 0.44797(18) 0.56219(10) 0.0387(7) Uani 1 1 d . U . . .
H115 H 0.5321 0.4087 0.5378 0.058 Uiso 1 1 calc R . . . .
C116 C 0.6822(3) 0.73444(19) 0.61974(13) 0.0565(10) Uani 1 1 d . U . . .
H11A H 0.7024 0.7875 0.6088 0.085 Uiso 1 1 calc GR . . . .
H11B H 0.7335 0.7277 0.6391 0.085 Uiso 1 1 calc GR . . . .
H11C H 0.6334 0.7313 0.6353 0.085 Uiso 1 1 calc GR . . . .
C117 C 0.53097(19) 0.25674(16) 0.45509(8) 0.0250(6) Uani 1 1 d . U . . .
C118 C 0.5682(2) 0.32458(16) 0.42869(9) 0.0277(6) Uani 1 1 d . U . . .
C119 C 0.6138(2) 0.40499(18) 0.44800(10) 0.0373(7) Uani 1 1 d . U . . .
H119 H 0.6196 0.4166 0.4779 0.056 Uiso 1 1 calc R . . . .
C120 C 0.6512(3) 0.4687(2) 0.42391(11) 0.0487(8) Uani 1 1 d . U . . .
H120 H 0.6822 0.5225 0.4376 0.073 Uiso 1 1 calc R . . . .
C121 C 0.6422(3) 0.4520(2) 0.37944(11) 0.0521(9) Uani 1 1 d . U . . .
C122 C 0.5984(3) 0.3715(2) 0.35966(10) 0.0498(9) Uani 1 1 d . U . . .
H122 H 0.5938 0.3599 0.3298 0.075 Uiso 1 1 calc R . . . .
C123 C 0.5613(2) 0.30828(19) 0.38406(9) 0.0370(7) Uani 1 1 d . U . . .
H123 H 0.5315 0.2543 0.3705 0.056 Uiso 1 1 calc R . . . .
C124 C 0.7196(4) 0.5955(3) 0.37177(18) 0.0970(16) Uani 1 1 d . U . . .
H12A H 0.7362 0.6307 0.3494 0.146 Uiso 1 1 calc GR . . . .
H12B H 0.7745 0.6007 0.3927 0.146 Uiso 1 1 calc GR . . . .
H12C H 0.6775 0.6115 0.3861 0.146 Uiso 1 1 calc GR . . . .
C125 C 0.62698(17) 0.05729(15) 0.37823(8) 0.0204(5) Uani 1 1 d . U . . .
C126 C 0.64958(18) 0.09622(15) 0.33851(8) 0.0214(5) Uani 1 1 d . U . . .
C127 C 0.59605(19) 0.13880(16) 0.31811(8) 0.0251(6) Uani 1 1 d . U . . .
H127 H 0.5446 0.1406 0.3288 0.038 Uiso 1 1 calc R . . . .
C128 C 0.61836(19) 0.17875(17) 0.28192(9) 0.0274(6) Uani 1 1 d . U . . .
H128 H 0.5821 0.2071 0.2682 0.041 Uiso 1 1 calc R . . . .
C129 C 0.69537(19) 0.17603(17) 0.26638(8) 0.0272(6) Uani 1 1 d . U . . .
C130 C 0.74870(19) 0.13253(18) 0.28632(9) 0.0297(6) Uani 1 1 d . U . . .
H130 H 0.8000 0.1306 0.2755 0.045 Uiso 1 1 calc R . . . .
C131 C 0.72583(19) 0.09233(17) 0.32202(8) 0.0261(6) Uani 1 1 d . U . . .
H131 H 0.7611 0.0626 0.3351 0.039 Uiso 1 1 calc R . . . .
C132 C 0.6735(2) 0.2608(2) 0.20999(11) 0.0490(9) Uani 1 1 d . U . . .
H13A H 0.7022 0.2851 0.1866 0.073 Uiso 1 1 calc GR . . . .
H13B H 0.6738 0.3038 0.2307 0.073 Uiso 1 1 calc GR . . . .
H13C H 0.6106 0.2253 0.1983 0.073 Uiso 1 1 calc GR . . . .
C133 C 0.20591(18) 0.00055(16) 0.47488(8) 0.0256(6) Uani 1 1 d . U . . .
C134 C 0.13556(19) 0.03286(18) 0.45249(9) 0.0283(6) Uani 1 1 d . U . . .
C135 C 0.0836(2) 0.06242(19) 0.47647(9) 0.0335(6) Uani 1 1 d . U . . .
H135 H 0.0929 0.0610 0.5066 0.050 Uiso 1 1 calc R . . . .
C136 C 0.0189(2) 0.0936(2) 0.45660(10) 0.0378(7) Uani 1 1 d . U . . .
H136 H -0.0158 0.1126 0.4731 0.057 Uiso 1 1 calc R . . . .
C137 C 0.0057(2) 0.09677(19) 0.41202(10) 0.0353(7) Uani 1 1 d . U . . .
C138 C 0.0583(2) 0.0690(2) 0.38755(10) 0.0435(8) Uani 1 1 d . U . . .
H138 H 0.0498 0.0719 0.3576 0.065 Uiso 1 1 calc R . . . .
C139 C 0.1228(2) 0.0370(2) 0.40754(9) 0.0379(7) Uani 1 1 d . U . . .
H139 H 0.1577 0.0182 0.3911 0.057 Uiso 1 1 calc R . . . .
C140 C -0.1035(2) 0.1650(2) 0.41415(12) 0.0480(8) Uani 1 1 d . U . . .
H14A H -0.1412 0.1881 0.3950 0.072 Uiso 1 1 calc GR . . . .
H14B H -0.0586 0.2082 0.4351 0.072 Uiso 1 1 calc GR . . . .
H14C H -0.1423 0.1240 0.4291 0.072 Uiso 1 1 calc GR . . . .
C141 C 0.1967(3) -0.2796(3) 0.3844(2) 0.0289(16) Uani 0.449(4) 1 d . U P A 1
C142 C 0.1723(3) -0.3653(3) 0.3785(2) 0.0346(16) Uani 0.449(4) 1 d G U P A 1
H142 H 0.2158 -0.3897 0.3884 0.052 Uiso 0.449(4) 1 calc R . P A 1
C143 C 0.0828(4) -0.4147(3) 0.3577(2) 0.0412(17) Uani 0.449(4) 1 d G U P A 1
H143 H 0.0665 -0.4720 0.3537 0.062 Uiso 0.449(4) 1 calc R . P A 1
C144 C 0.0177(3) -0.3783(4) 0.3429(2) 0.0499(18) Uani 0.449(4) 1 d G U P A 1
C145 C 0.0421(3) -0.2926(4) 0.3489(2) 0.0583(19) Uani 0.449(4) 1 d G U P A 1
H145 H -0.0014 -0.2682 0.3390 0.088 Uiso 0.449(4) 1 calc R . P A 1
C146 C 0.1316(4) -0.2432(3) 0.3697(2) 0.0470(19) Uani 0.449(4) 1 d G U P A 1
H146 H 0.1479 -0.1859 0.3736 0.071 Uiso 0.449(4) 1 calc R . P A 1
C14A C 0.2089(2) -0.2969(2) 0.39095(19) 0.0255(13) Uani 0.551(4) 1 d . U P A 2
C14B C 0.2003(2) -0.3800(2) 0.38758(17) 0.0283(12) Uani 0.551(4) 1 d G U P A 2
H14D H 0.2518 -0.3950 0.3968 0.043 Uiso 0.551(4) 1 calc R . P A 2
C14C C 0.1145(3) -0.44074(18) 0.37039(14) 0.0325(12) Uani 0.551(4) 1 d G U P A 2
H14E H 0.1087 -0.4964 0.3681 0.049 Uiso 0.551(4) 1 calc R . P A 2
C14D C 0.0375(2) -0.4183(2) 0.35658(14) 0.0346(13) Uani 0.551(4) 1 d G U P A 2
C14E C 0.0461(2) -0.3352(3) 0.35996(15) 0.0400(13) Uani 0.551(4) 1 d G U P A 2
H14F H -0.0054 -0.3202 0.3507 0.060 Uiso 0.551(4) 1 calc R . P A 2
C14F C 0.1319(3) -0.27446(18) 0.37714(17) 0.0326(13) Uani 0.551(4) 1 d G U P A 2
H14G H 0.1376 -0.2188 0.3794 0.049 Uiso 0.551(4) 1 calc R . P A 2
C148 C 0.2959(2) -0.22972(17) 0.40854(8) 0.0277(6) Uani 1 1 d . U . . .
C147 C -0.0964(8) -0.5032(5) 0.3067(4) 0.103(3) Uani 0.551(4) 1 d D U P A 1
H14H H -0.0699 -0.5113 0.2820 0.154 Uiso 0.551(4) 1 calc GR . P A 1
H14I H -0.1627 -0.5292 0.2991 0.154 Uiso 0.551(4) 1 calc GR . P A 1
H14J H -0.0724 -0.5274 0.3308 0.154 Uiso 0.551(4) 1 calc GR . P A 1
C14G C -0.1254(6) -0.4654(8) 0.3260(5) 0.120(4) Uani 0.551(4) 1 d D U P A 2
H14K H -0.1203 -0.4386 0.2998 0.180 Uiso 0.551(4) 1 calc GR . P A 2
H14L H -0.1344 -0.4298 0.3480 0.180 Uiso 0.551(4) 1 calc GR . P A 2
H14M H -0.1773 -0.5166 0.3200 0.180 Uiso 0.551(4) 1 calc GR . P A 2
C149 C 0.2800(3) 0.2543(3) 0.50463(16) 0.0740(12) Uani 1 1 d . U . . .
H14N H 0.2543 0.2208 0.4769 0.111 Uiso 1 1 calc GR . . . .
H14O H 0.2899 0.2199 0.5269 0.111 Uiso 1 1 calc GR . . . .
H14P H 0.3381 0.2961 0.5031 0.111 Uiso 1 1 calc GR . . . .
C150 C 0.2184(3) 0.2921(3) 0.51468(15) 0.0663(11) Uani 1 1 d . U . . .
C151 C 0.8034(7) 0.7670(4) 0.7505(2) 0.112(2) Uani 1 1 d . U . . .
C152 C 0.9070(6) 0.8089(5) 0.7589(3) 0.179(4) Uani 1 1 d . U . . .
H15G H 0.9324 0.7829 0.7390 0.269 Uiso 1 1 calc GR . . . .
H15H H 0.9330 0.8042 0.7884 0.269 Uiso 1 1 calc GR . . . .
H15I H 0.9220 0.8665 0.7546 0.269 Uiso 1 1 calc GR . . . .
C153 C 0.7751(12) 0.6737(10) 0.8848(5) 0.151(4) Uani 0.551(4) 1 d D U P A 1
C154 C 0.8156(10) 0.7493(9) 0.8647(4) 0.162(5) Uani 0.551(4) 1 d D U P A 1
H15A H 0.8453 0.7371 0.8421 0.243 Uiso 0.551(4) 1 calc GR . P A 1
H15B H 0.8606 0.7907 0.8865 0.243 Uiso 0.551(4) 1 calc GR . P A 1
H15C H 0.7675 0.7694 0.8524 0.243 Uiso 0.551(4) 1 calc GR . P A 1
C15A C 0.8215(9) 0.6723(9) 0.8490(4) 0.113(4) Uani 0.449(4) 1 d D U P A 2
H15D H 0.7944 0.6846 0.8214 0.169 Uiso 0.449(4) 1 calc GR . P A 2
H15E H 0.8448 0.6283 0.8443 0.169 Uiso 0.449(4) 1 calc GR . P A 2
H15F H 0.8716 0.7209 0.8636 0.169 Uiso 0.449(4) 1 calc GR . P A 2
C15B C 0.7496(15) 0.6461(19) 0.8766(6) 0.173(6) Uiso 0.449(4) 1 d D U P A 2
N1 N 0.1698(4) 0.3215(4) 0.5239(2) 0.155(3) Uani 1 1 d . . . . .
N2 N 0.7205(5) 0.7317(5) 0.7414(2) 0.142(2) Uani 1 1 d . . . . .
N3 N 0.7304(6) 0.6354(5) 0.9105(3) 0.187(4) Uani 1 1 d D . . . .
O1 O 0.84774(11) 0.45996(11) 0.85864(5) 0.0216(4) Uani 1 1 d . . . . .
O2 O 0.77502(11) 0.44219(10) 0.91501(5) 0.0183(3) Uani 1 1 d . . . . .
O3 O 0.42676(13) 0.35473(13) 0.76308(6) 0.0348(5) Uani 1 1 d . . . . .
O4 O 0.95228(11) 0.28957(10) 0.92589(5) 0.0194(4) Uani 1 1 d . . . . .
O5 O 0.81403(11) 0.30275(10) 0.92523(5) 0.0178(3) Uani 1 1 d . . . . .
O6 O 0.68857(18) -0.07077(12) 0.84403(8) 0.0526(6) Uani 1 1 d D . . . .
O7 O 0.75826(11) 0.35706(9) 0.99363(5) 0.0172(3) Uani 1 1 d . . . . .
O8 O 0.79430(11) 0.25292(10) 1.02196(5) 0.0199(4) Uani 1 1 d . . . . .
O9 O 0.36699(13) 0.08391(12) 0.93015(6) 0.0332(4) Uani 1 1 d . . . . .
O10 O 0.87687(11) 0.51274(9) 0.99774(5) 0.0152(3) Uani 1 1 d . . . . .
O11 O 1.03785(11) 0.54575(9) 1.06466(5) 0.0147(3) Uani 1 1 d . . . . .
O12 O 0.88784(11) 0.58806(10) 1.08007(5) 0.0194(4) Uani 1 1 d . . . . .
O13 O 0.90730(11) 0.67936(10) 1.00678(5) 0.0198(4) Uani 1 1 d . . . . .
O14 O 1.05719(11) 0.62389(9) 1.00012(5) 0.0141(3) Uani 1 1 d . . . . .
O15 O 0.96334(12) 0.55587(10) 1.13981(5) 0.0209(4) Uani 1 1 d . . . . .
O16 O 0.75519(14) 0.76437(13) 1.22345(6) 0.0370(5) Uani 1 1 d . . . . .
O17 O 1.00850(12) 0.75673(10) 0.96950(6) 0.0224(4) Uani 1 1 d . . . . .
O18 O 0.81588(15) 1.00689(12) 1.02100(7) 0.0368(5) Uani 1 1 d . . . . .
O19 O 1.09184(12) 0.75283(11) 0.90286(6) 0.0250(4) Uani 1 1 d . . . . .
O20 O 1.21666(14) 0.77085(12) 0.87357(7) 0.0378(5) Uani 1 1 d . . . . .
O21 O 1.09160(17) 1.06422(14) 0.80476(8) 0.0503(6) Uani 1 1 d . . . . .
O22 O 0.98865(12) 0.57368(11) 0.83340(5) 0.0249(4) Uani 1 1 d . . . . .
O23 O 1.12409(14) 0.60906(16) 0.81185(6) 0.0452(6) Uani 1 1 d . . . . .
O24 O 0.84979(17) 0.64178(16) 0.64350(7) 0.0525(6) Uani 1 1 d . . . . .
O25 O 1.10283(11) 0.59580(10) 0.91772(5) 0.0159(3) Uani 1 1 d . . . . .
O26 O 0.95017(11) 0.60677(10) 0.91547(5) 0.0167(3) Uani 1 1 d . . . . .
O27 O 0.35435(13) 0.13600(13) 0.65997(6) 0.0359(5) Uani 1 1 d . . . . .
O28 O 0.29448(13) 0.12107(11) 0.58835(6) 0.0274(4) Uani 1 1 d . . . . .
O29 O -0.0518(2) 0.1322(2) 0.66267(10) 0.0780(8) Uani 1 1 d . U . . .
O30 O 0.47414(12) 0.11736(10) 0.58429(5) 0.0195(4) Uani 1 1 d . . . . .
O31 O 0.48218(14) 0.28196(11) 0.57376(6) 0.0282(4) Uani 1 1 d . . . . .
O32 O 0.53501(15) 0.30911(12) 0.64591(6) 0.0342(5) Uani 1 1 d . . . . .
O33 O 0.38554(12) 0.13647(10) 0.51549(5) 0.0219(4) Uani 1 1 d . . . . .
O34 O 0.56116(12) 0.12581(10) 0.51226(5) 0.0187(3) Uani 1 1 d . . . . .
O35 O 0.53657(14) 0.27356(11) 0.49530(6) 0.0291(4) Uani 1 1 d . . . . .
O36 O 0.64874(18) 0.67064(13) 0.58419(8) 0.0536(6) Uani 1 1 d . . . . .
O37 O 0.49499(12) 0.18231(10) 0.43601(5) 0.0240(4) Uani 1 1 d . . . . .
O38 O 0.6751(2) 0.50975(18) 0.35223(9) 0.0726(8) Uani 1 1 d . U . . .
O39 O 0.55591(12) 0.06298(11) 0.39123(5) 0.0214(4) Uani 1 1 d . . . . .
O40 O 0.67746(12) 0.02099(11) 0.39754(5) 0.0227(4) Uani 1 1 d . . . . .
O41 O 0.72408(14) 0.21310(13) 0.23129(6) 0.0376(5) Uani 1 1 d . . . . .
O42 O 0.38567(11) -0.02615(10) 0.52533(5) 0.0180(3) Uani 1 1 d . . . . .
O43 O 0.42674(12) 0.01124(10) 0.44262(5) 0.0197(4) Uani 1 1 d . . . . .
O44 O 0.30765(12) -0.15182(11) 0.41132(5) 0.0245(4) Uani 1 1 d . . . . .
O45 O 0.35970(14) -0.25614(11) 0.42227(6) 0.0304(4) Uani 1 1 d . . . . .
O46 O 0.24890(12) -0.17295(11) 0.48575(5) 0.0237(4) Uani 1 1 d . . . . .
O47 O 0.33187(12) -0.18585(10) 0.54909(5) 0.0233(4) Uani 1 1 d . . . . .
O48 O -0.04676(17) -0.46873(14) 0.55351(9) 0.0582(7) Uani 1 1 d . . . . .
O49 O -0.05641(15) 0.12690(15) 0.38897(7) 0.0460(6) Uani 1 1 d . . . . .
O50 O 0.22274(12) 0.00689(12) 0.51626(5) 0.0272(4) Uani 1 1 d . . . . .
O51 O 0.24721(12) -0.03031(11) 0.45122(5) 0.0252(4) Uani 1 1 d . . . . .
O52 O -0.0732(6) -0.4179(5) 0.3184(3) 0.106(2) Uani 0.551(4) 1 d D U P A 1
O52A O -0.0428(3) -0.4819(3) 0.34114(16) 0.0392(13) Uani 0.449(4) 1 d D U P A 2

loop_
_atom_site_aniso_label
_atom_site_aniso_U_11
_atom_site_aniso_U_22
_atom_site_aniso_U_33
_atom_site_aniso_U_23
_atom_site_aniso_U_13
_atom_site_aniso_U_12
Ag1 0.01757(10) 0.03215(11) 0.02953(11) 0.01217(8) 0.00860(8) 0.01277(8)
Ag2 0.02743(11) 0.03164(11) 0.01742(10) 0.00341(8) 0.00123(8) 0.01140(9)
Ti1 0.0134(2) 0.01242(19) 0.0151(2) 0.00240(16) 0.00368(16) 0.00491(16)
Ti2 0.0150(2) 0.0123(2) 0.0156(2) 0.00203(16) 0.00464(16) 0.00642(17)
Ti3 0.0157(2) 0.0180(2) 0.0144(2) 0.00429(17) 0.00417(16) 0.00632(17)
Ti4 0.0176(2) 0.0139(2) 0.0182(2) 0.00587(17) 0.00607(17) 0.00695(17)
Ti5 0.0232(2) 0.0219(2) 0.0143(2) 0.00372(17) 0.00590(18) 0.00982(19)
Ti6 0.0304(3) 0.0181(2) 0.0178(2) 0.00298(18) 0.00983(19) 0.0085(2)
Ti7 0.0194(2) 0.0211(2) 0.0137(2) 0.00191(17) 0.00379(17) 0.00532(18)
Ti8 0.0215(2) 0.0183(2) 0.0136(2) 0.00413(17) 0.00587(17) 0.00679(18)
P1 0.0163(3) 0.0197(3) 0.0210(3) 0.0044(3) 0.0046(2) 0.0074(3)
P2 0.0223(3) 0.0255(3) 0.0159(3) 0.0018(3) 0.0023(3) 0.0069(3)
C1 0.0205(13) 0.0143(11) 0.0199(12) 0.0023(9) 0.0031(10) 0.0083(10)
C2 0.0185(12) 0.0209(12) 0.0205(12) 0.0026(10) 0.0024(10) 0.0078(10)
C3 0.0239(14) 0.0364(15) 0.0206(12) -0.0040(11) 0.0041(10) 0.0106(12)
C4 0.0197(14) 0.0435(16) 0.0282(14) -0.0059(12) 0.0059(11) 0.0126(12)
C5 0.0201(13) 0.0299(14) 0.0263(13) -0.0026(11) -0.0015(11) 0.0114(11)
C6 0.0260(14) 0.0365(15) 0.0188(12) 0.0024(11) 0.0015(10) 0.0132(12)
C7 0.0211(13) 0.0311(14) 0.0214(12) 0.0048(11) 0.0062(10) 0.0111(11)
C8 0.0335(18) 0.086(3) 0.0268(16) -0.0117(17) -0.0070(13) 0.0155(18)
C9 0.0207(13) 0.0178(12) 0.0154(11) 0.0021(9) 0.0046(10) 0.0069(10)
C10 0.0225(13) 0.0171(12) 0.0188(12) 0.0004(9) 0.0044(10) 0.0064(10)
C11 0.0238(13) 0.0225(12) 0.0200(12) 0.0006(10) 0.0034(10) 0.0082(11)
C12 0.0241(14) 0.0243(13) 0.0280(14) -0.0002(11) 0.0017(11) 0.0009(11)
C13 0.0375(16) 0.0176(12) 0.0274(14) -0.0023(11) 0.0028(12) 0.0043(12)
C14 0.0371(16) 0.0241(14) 0.0440(17) -0.0067(12) 0.0070(13) 0.0148(12)
C15 0.0225(14) 0.0239(13) 0.0369(15) -0.0035(11) 0.0049(11) 0.0082(11)
C16 0.036(3) 0.015(2) 0.030(3) -0.005(2) 0.004(2) -0.012(2)
C16A 0.117(10) 0.047(5) 0.070(6) -0.009(5) 0.015(6) 0.008(6)
C17 0.0200(13) 0.0157(12) 0.0174(11) 0.0013(9) 0.0096(10) 0.0064(10)
C18 0.0200(12) 0.0183(12) 0.0200(12) 0.0033(10) 0.0073(10) 0.0058(10)
C19 0.0242(14) 0.0167(12) 0.0351(14) 0.0045(11) 0.0043(11) 0.0054(11)
C20 0.0236(14) 0.0258(13) 0.0372(15) 0.0041(12) 0.0025(12) 0.0099(11)
C21 0.0198(13) 0.0262(13) 0.0237(13) -0.0010(11) 0.0069(10) 0.0012(11)
C22 0.0282(15) 0.0159(12) 0.0402(15) -0.0004(11) 0.0093(12) 0.0029(11)
C23 0.0216(13) 0.0193(12) 0.0366(14) 0.0045(11) 0.0061(11) 0.0079(11)
C24 0.0307(17) 0.0300(16) 0.0469(18) -0.0052(14) 0.0067(14) -0.0079(13)
C25 0.0235(15) 0.0317(14) 0.0198(12) 0.0064(11) 0.0042(11) 0.0057(12)
C26 0.0290(14) 0.0317(14) 0.0202(12) 0.0088(11) 0.0065(11) 0.0083(12)
C27 0.0310(16) 0.062(2) 0.0297(15) 0.0198(14) 0.0072(13) 0.0065(15)
C28 0.0417(18) 0.057(2) 0.0287(15) 0.0227(14) 0.0124(13) 0.0126(15)
C29 0.0420(17) 0.0413(17) 0.0248(14) 0.0104(12) 0.0011(12) 0.0164(14)
C30 0.0310(16) 0.0490(18) 0.0352(16) 0.0150(14) -0.0022(13) 0.0080(14)
C31 0.0280(15) 0.0354(15) 0.0287(14) 0.0131(12) 0.0067(12) 0.0076(12)
C32 0.077(3) 0.083(3) 0.0271(17) 0.0248(18) 0.0102(17) 0.040(2)
C33 0.0142(12) 0.0174(12) 0.0196(12) 0.0005(10) 0.0047(10) 0.0009(10)
C34 0.0185(12) 0.0213(12) 0.0203(12) 0.0004(10) 0.0068(10) 0.0052(10)
C35 0.0225(13) 0.0295(14) 0.0223(12) -0.0005(11) 0.0042(10) 0.0095(11)
C36 0.0274(15) 0.0356(15) 0.0213(13) -0.0040(11) 0.0071(11) 0.0099(12)
C37 0.0216(14) 0.0300(14) 0.0293(14) -0.0079(11) 0.0075(11) 0.0078(11)
C38 0.0266(14) 0.0339(15) 0.0305(14) -0.0020(12) 0.0037(11) 0.0162(12)
C39 0.0248(14) 0.0288(14) 0.0220(12) -0.0019(11) 0.0044(11) 0.0106(11)
C40 0.0413(19) 0.0491(19) 0.0498(19) -0.0101(16) 0.0104(15) 0.0280(16)
C41 0.0198(13) 0.0158(12) 0.0215(12) 0.0012(10) -0.0005(10) 0.0088(10)
C42 0.0197(13) 0.0171(12) 0.0259(12) 0.0015(10) 0.0036(10) 0.0093(10)
C43 0.0346(15) 0.0251(13) 0.0289(14) 0.0076(11) 0.0092(12) 0.0165(12)
C44 0.0424(17) 0.0361(15) 0.0296(14) 0.0033(12) 0.0130(13) 0.0250(14)
C45 0.0235(14) 0.0196(12) 0.0342(14) -0.0047(11) 0.0004(11) 0.0119(11)
C46 0.0366(16) 0.0217(13) 0.0438(16) 0.0136(12) 0.0139(13) 0.0171(12)
C47 0.0379(16) 0.0264(14) 0.0377(15) 0.0106(12) 0.0189(13) 0.0199(12)
C48 0.0308(17) 0.0174(14) 0.077(2) 0.0028(14) 0.0086(16) 0.0134(12)
C49 0.0237(14) 0.0195(12) 0.0226(12) 0.0060(10) 0.0044(11) 0.0058(11)
C50 0.0232(13) 0.0200(12) 0.0223(12) 0.0070(10) 0.0055(10) 0.0065(10)
C51 0.0321(15) 0.0290(14) 0.0310(14) 0.0151(12) 0.0145(12) 0.0122(12)
C52 0.0396(17) 0.0334(15) 0.0434(16) 0.0187(13) 0.0212(13) 0.0220(13)
C53 0.0408(17) 0.0280(14) 0.0430(16) 0.0196(13) 0.0168(13) 0.0172(13)
C54 0.0515(19) 0.0355(16) 0.0407(16) 0.0248(13) 0.0285(14) 0.0213(14)
C55 0.0405(17) 0.0294(14) 0.0357(15) 0.0148(12) 0.0204(13) 0.0165(13)
C56 0.060(2) 0.0425(19) 0.086(3) 0.0371(19) 0.033(2) 0.0355(18)
C57 0.0230(13) 0.0226(12) 0.0192(12) 0.0025(10) 0.0079(10) 0.0056(11)
C58 0.0316(15) 0.0263(14) 0.0427(16) 0.0014(12) 0.0077(13) 0.0133(12)
C59 0.0464(19) 0.0231(14) 0.062(2) -0.0049(14) 0.0070(16) 0.0102(14)
C60 0.0391(18) 0.0290(15) 0.0467(18) -0.0097(14) 0.0038(14) -0.0022(13)
C61 0.0278(15) 0.0371(16) 0.0377(16) 0.0003(13) -0.0004(13) 0.0038(13)
C62 0.0264(14) 0.0280(14) 0.0302(14) 0.0025(11) 0.0017(11) 0.0088(12)
C63 0.0251(14) 0.0250(13) 0.0205(12) 0.0071(10) 0.0059(10) 0.0122(11)
C64 0.0364(17) 0.0476(18) 0.0304(15) 0.0013(13) 0.0123(13) 0.0045(14)
C65 0.054(2) 0.067(2) 0.0395(18) 0.0059(16) 0.0275(16) 0.0119(18)
C66 0.068(2) 0.056(2) 0.0261(15) 0.0039(14) 0.0176(15) 0.0273(18)
C67 0.055(2) 0.0503(19) 0.0325(16) -0.0086(14) 0.0040(15) 0.0158(16)
C68 0.0360(17) 0.0405(17) 0.0309(15) -0.0038(13) 0.0064(13) 0.0068(13)
C69 0.0185(12) 0.0178(12) 0.0197(12) 0.0019(10) 0.0024(10) 0.0046(10)
C70 0.0265(14) 0.0259(13) 0.0269(13) 0.0041(11) 0.0065(11) 0.0118(11)
C71 0.0365(16) 0.0290(14) 0.0372(15) 0.0059(12) 0.0045(13) 0.0198(13)
C72 0.0428(17) 0.0273(14) 0.0322(15) 0.0104(12) 0.0000(13) 0.0131(13)
C73 0.0359(16) 0.0315(15) 0.0247(13) 0.0084(11) 0.0079(12) 0.0062(12)
C74 0.0243(14) 0.0242(13) 0.0233(13) 0.0009(10) 0.0045(11) 0.0083(11)
C75 0.0212(13) 0.0306(14) 0.0212(12) -0.0015(11) 0.0057(10) 0.0078(11)
C76 0.0277(15) 0.0401(16) 0.0292(14) 0.0060(12) 0.0022(12) 0.0082(13)
C77 0.0255(15) 0.0499(18) 0.0337(15) -0.0030(14) -0.0023(12) 0.0105(14)
C78 0.0222(14) 0.0387(16) 0.0396(16) -0.0085(13) 0.0072(12) 0.0035(12)
C79 0.0303(15) 0.0326(15) 0.0351(15) 0.0002(12) 0.0112(12) 0.0049(12)
C80 0.0281(14) 0.0325(14) 0.0230(13) -0.0004(11) 0.0068(11) 0.0096(12)
C81 0.0272(14) 0.0302(14) 0.0204(12) 0.0015(11) 0.0035(11) 0.0107(12)
C82 0.0255(14) 0.0346(15) 0.0225(13) 0.0016(11) 0.0043(11) 0.0104(12)
C83 0.0429(18) 0.0493(18) 0.0250(14) -0.0064(13) 0.0040(13) 0.0218(15)
C84 0.075(2) 0.058(2) 0.0374(17) -0.0045(15) 0.0035(16) 0.0469(19)
C85 0.099(3) 0.066(2) 0.0322(16) 0.0080(16) 0.0044(18) 0.060(2)
C86 0.073(2) 0.0534(19) 0.0227(14) 0.0039(13) 0.0074(14) 0.0407(18)
C87 0.0363(17) 0.0357(15) 0.0268(14) -0.0028(12) 0.0082(12) 0.0023(13)
C88 0.0359(17) 0.0435(17) 0.0376(16) 0.0052(14) 0.0133(14) 0.0009(14)
C89 0.0350(16) 0.0506(18) 0.0314(15) 0.0101(13) 0.0157(13) 0.0166(14)
C90 0.0398(17) 0.0411(16) 0.0260(14) 0.0009(12) 0.0086(12) 0.0232(14)
C91 0.0308(15) 0.0261(13) 0.0250(13) 0.0039(11) 0.0053(11) 0.0118(12)
C92 0.0235(13) 0.0282(13) 0.0182(12) 0.0049(10) 0.0027(10) 0.0102(11)
C93 0.0321(15) 0.0268(14) 0.0266(14) 0.0008(11) 0.0104(12) 0.0112(12)
C94 0.0270(15) 0.0420(16) 0.0261(13) -0.0064(12) 0.0066(11) 0.0116(13)
C95 0.0395(18) 0.067(2) 0.0302(15) -0.0017(15) 0.0096(13) 0.0252(16)
C96 0.0387(19) 0.107(3) 0.0428(18) -0.008(2) 0.0018(15) 0.037(2)
C97 0.0258(17) 0.106(3) 0.0448(19) -0.0191(19) 0.0100(14) 0.0206(18)
C98 0.0320(18) 0.096(3) 0.0307(16) -0.0114(17) 0.0125(14) 0.0099(18)
C99 0.0285(16) 0.070(2) 0.0246(14) -0.0043(14) 0.0060(12) 0.0133(15)
C100 0.042(2) 0.166(5) 0.068(3) -0.024(3) 0.029(2) 0.024(3)
C101 0.0267(14) 0.0222(13) 0.0223(13) 0.0014(10) 0.0098(11) 0.0078(11)
C102 0.0268(14) 0.0249(13) 0.0307(14) 0.0029(11) 0.0122(11) 0.0060(11)
C103 0.0295(15) 0.0325(15) 0.0344(15) 0.0036(12) 0.0093(12) 0.0030(12)
C104 0.0284(16) 0.0374(16) 0.0476(18) -0.0007(14) 0.0110(14) 0.0009(13)
C105 0.0362(17) 0.0287(15) 0.0584(19) 0.0065(14) 0.0255(15) 0.0006(13)
C106 0.0442(18) 0.0342(16) 0.0486(18) 0.0165(14) 0.0209(15) 0.0083(14)
C107 0.0337(16) 0.0274(14) 0.0382(15) 0.0100(12) 0.0129(13) 0.0082(12)
C108 0.036(2) 0.052(2) 0.097(3) 0.006(2) 0.032(2) -0.0078(17)
C109 0.0328(15) 0.0242(13) 0.0277(14) 0.0023(11) 0.0126(12) 0.0139(12)
C110 0.0329(15) 0.0237(13) 0.0294(14) 0.0022(11) 0.0085(12) 0.0126(12)
C111 0.0392(17) 0.0293(14) 0.0291(14) 0.0008(12) 0.0049(12) 0.0127(13)
C112 0.0417(17) 0.0253(14) 0.0377(16) -0.0046(12) 0.0025(13) 0.0097(13)
C113 0.0432(18) 0.0221(14) 0.0477(17) 0.0047(13) 0.0077(14) 0.0086(13)
C114 0.073(2) 0.0295(15) 0.0362(16) 0.0092(13) 0.0129(16) 0.0153(16)
C115 0.058(2) 0.0267(14) 0.0309(15) -0.0004(12) 0.0109(14) 0.0138(14)
C116 0.060(2) 0.0223(16) 0.077(3) -0.0032(16) 0.007(2) 0.0060(16)
C117 0.0303(15) 0.0242(13) 0.0257(14) 0.0066(11) 0.0090(11) 0.0140(12)
C118 0.0363(15) 0.0269(13) 0.0275(13) 0.0123(11) 0.0116(12) 0.0172(12)
C119 0.0506(19) 0.0312(15) 0.0303(15) 0.0103(12) 0.0126(13) 0.0114(14)
C120 0.059(2) 0.0327(16) 0.0447(18) 0.0168(14) 0.0076(16) 0.0038(15)
C121 0.059(2) 0.0480(19) 0.0410(18) 0.0295(15) 0.0091(16) 0.0047(17)
C122 0.066(2) 0.053(2) 0.0277(15) 0.0194(14) 0.0136(15) 0.0130(17)
C123 0.0521(19) 0.0344(15) 0.0296(14) 0.0120(12) 0.0128(13) 0.0184(14)
C124 0.0992(18) 0.0931(18) 0.0932(18) 0.0185(10) 0.0169(10) 0.0267(11)
C125 0.0225(13) 0.0201(12) 0.0165(12) 0.0010(10) 0.0054(10) 0.0042(11)
C126 0.0269(14) 0.0218(12) 0.0169(11) 0.0039(10) 0.0065(10) 0.0090(11)
C127 0.0279(14) 0.0287(14) 0.0228(13) 0.0054(11) 0.0108(11) 0.0121(11)
C128 0.0326(15) 0.0309(14) 0.0269(13) 0.0124(11) 0.0117(11) 0.0173(12)
C129 0.0308(15) 0.0308(14) 0.0233(13) 0.0122(11) 0.0129(11) 0.0101(12)
C130 0.0283(15) 0.0412(16) 0.0260(13) 0.0104(12) 0.0144(11) 0.0152(13)
C131 0.0285(14) 0.0336(14) 0.0219(13) 0.0089(11) 0.0082(11) 0.0158(12)
C132 0.052(2) 0.070(2) 0.0437(19) 0.0404(18) 0.0263(16) 0.0323(19)
C133 0.0210(14) 0.0296(14) 0.0245(13) 0.0043(11) 0.0040(11) 0.0068(11)
C134 0.0237(14) 0.0375(15) 0.0242(13) 0.0039(11) 0.0036(11) 0.0121(12)
C135 0.0333(16) 0.0451(17) 0.0260(14) 0.0046(12) 0.0072(12) 0.0178(14)
C136 0.0326(16) 0.0514(18) 0.0369(16) 0.0026(14) 0.0092(13) 0.0235(14)
C137 0.0292(15) 0.0417(16) 0.0362(15) -0.0003(13) -0.0015(12) 0.0182(13)
C138 0.0462(19) 0.065(2) 0.0275(15) 0.0027(14) -0.0001(13) 0.0337(17)
C139 0.0392(17) 0.0581(19) 0.0254(14) 0.0032(13) 0.0046(12) 0.0297(15)
C140 0.0366(19) 0.053(2) 0.060(2) -0.0029(17) 0.0000(16) 0.0286(17)
C141 0.029(3) 0.028(3) 0.023(3) -0.006(3) 0.008(2) 0.002(3)
C142 0.030(3) 0.034(3) 0.033(3) 0.000(3) 0.007(3) 0.003(3)
C143 0.032(4) 0.035(3) 0.044(3) -0.006(3) 0.007(3) -0.003(3)
C144 0.023(3) 0.050(4) 0.062(4) -0.014(3) 0.001(3) 0.001(3)
C145 0.037(3) 0.051(4) 0.074(4) -0.018(4) -0.006(3) 0.011(3)
C146 0.032(3) 0.040(4) 0.056(4) -0.009(3) -0.006(3) 0.004(3)
C14A 0.025(2) 0.028(3) 0.022(3) 0.003(2) 0.0078(19) 0.006(2)
C14B 0.024(3) 0.026(2) 0.032(3) 0.002(2) 0.003(2) 0.007(2)
C14C 0.029(3) 0.023(2) 0.038(3) 0.003(2) 0.003(2) 0.002(2)
C14D 0.022(3) 0.032(3) 0.038(3) 0.006(2) -0.002(2) -0.001(2)
C14E 0.022(2) 0.036(3) 0.052(3) 0.004(2) -0.005(2) 0.004(2)
C14F 0.031(2) 0.025(3) 0.038(3) 0.005(2) 0.004(2) 0.006(2)
C148 0.0313(15) 0.0292(14) 0.0171(12) -0.0034(11) 0.0119(11) 0.0010(12)
C147 0.102(6) 0.080(6) 0.105(7) -0.005(5) 0.029(5) 0.002(5)
C14G 0.088(6) 0.089(6) 0.158(8) 0.026(6) 0.010(6) 0.005(5)
C149 0.070(3) 0.070(3) 0.098(3) 0.029(3) 0.029(3) 0.036(2)
C150 0.067(3) 0.053(2) 0.083(3) 0.003(2) -0.004(2) 0.036(2)
C151 0.151(6) 0.102(5) 0.097(4) 0.001(4) 0.005(5) 0.073(5)
C152 0.140(6) 0.148(7) 0.198(8) -0.097(6) -0.034(6) 0.032(5)
C153 0.138(7) 0.177(7) 0.156(7) 0.003(6) -0.014(6) 0.101(6)
C154 0.151(9) 0.246(10) 0.081(7) -0.002(7) 0.029(7) 0.059(9)
C15A 0.158(9) 0.154(9) 0.076(6) 0.045(6) 0.006(6) 0.120(7)
N1 0.133(5) 0.169(6) 0.192(6) -0.036(5) -0.005(4) 0.116(5)
N2 0.158(6) 0.164(6) 0.141(5) 0.037(5) 0.044(5) 0.093(6)
N3 0.196(8) 0.124(6) 0.219(9) 0.003(6) -0.048(7) 0.075(6)
O1 0.0154(9) 0.0277(9) 0.0194(8) 0.0015(7) 0.0024(7) 0.0053(7)
O2 0.0179(9) 0.0217(9) 0.0173(8) 0.0027(7) 0.0027(7) 0.0098(7)
O3 0.0218(10) 0.0528(13) 0.0263(10) -0.0091(9) -0.0050(8) 0.0150(9)
O4 0.0168(9) 0.0165(8) 0.0240(9) -0.0024(7) 0.0042(7) 0.0054(7)
O5 0.0170(9) 0.0157(8) 0.0207(8) -0.0008(7) 0.0029(7) 0.0064(7)
O6 0.0720(17) 0.0174(10) 0.0512(14) -0.0062(10) -0.0093(12) 0.0055(11)
O7 0.0174(9) 0.0139(8) 0.0224(8) 0.0033(7) 0.0084(7) 0.0058(7)
O8 0.0185(9) 0.0161(8) 0.0253(9) 0.0046(7) 0.0043(7) 0.0059(7)
O9 0.0202(10) 0.0310(10) 0.0387(11) -0.0026(9) 0.0034(8) -0.0013(8)
O10 0.0154(8) 0.0139(8) 0.0176(8) 0.0025(6) 0.0046(6) 0.0060(7)
O11 0.0144(8) 0.0155(8) 0.0158(8) 0.0035(6) 0.0045(6) 0.0064(7)
O12 0.0170(9) 0.0250(9) 0.0173(8) 0.0005(7) 0.0056(7) 0.0082(7)
O13 0.0175(9) 0.0158(8) 0.0284(9) 0.0053(7) 0.0043(7) 0.0085(7)
O14 0.0154(8) 0.0133(8) 0.0153(8) 0.0030(6) 0.0043(6) 0.0064(7)
O15 0.0212(9) 0.0251(9) 0.0188(8) 0.0005(7) 0.0056(7) 0.0108(8)
O16 0.0330(11) 0.0482(12) 0.0341(11) -0.0144(9) 0.0065(9) 0.0220(10)
O17 0.0251(10) 0.0172(8) 0.0308(10) 0.0057(7) 0.0108(8) 0.0122(7)
O18 0.0456(13) 0.0272(10) 0.0471(12) -0.0015(9) 0.0085(10) 0.0260(10)
O19 0.0257(10) 0.0230(9) 0.0300(10) 0.0158(8) 0.0100(8) 0.0096(8)
O20 0.0384(12) 0.0367(11) 0.0548(13) 0.0263(10) 0.0264(10) 0.0232(10)
O21 0.0630(16) 0.0429(13) 0.0702(16) 0.0397(12) 0.0380(13) 0.0345(12)
O22 0.0269(10) 0.0333(10) 0.0180(9) 0.0108(8) 0.0080(7) 0.0123(8)
O23 0.0233(11) 0.0822(17) 0.0279(11) 0.0220(11) 0.0069(9) 0.0127(11)
O24 0.0531(15) 0.0718(17) 0.0314(12) 0.0245(11) -0.0005(10) 0.0221(13)
O25 0.0151(8) 0.0177(8) 0.0170(8) 0.0054(7) 0.0053(6) 0.0072(7)
O26 0.0154(8) 0.0179(8) 0.0193(8) 0.0063(7) 0.0050(7) 0.0078(7)
O27 0.0275(11) 0.0556(13) 0.0244(10) -0.0013(9) 0.0056(9) 0.0150(10)
O28 0.0353(11) 0.0329(10) 0.0222(9) 0.0059(8) 0.0124(8) 0.0189(9)
O29 0.0561(11) 0.1080(12) 0.0731(11) -0.0002(9) 0.0209(8) 0.0303(9)
O30 0.0251(9) 0.0197(8) 0.0142(8) 0.0015(7) 0.0046(7) 0.0080(7)
O31 0.0414(12) 0.0211(9) 0.0252(10) 0.0011(8) 0.0118(8) 0.0125(8)
O32 0.0540(13) 0.0280(10) 0.0249(10) 0.0050(8) 0.0125(9) 0.0174(10)
O33 0.0311(10) 0.0231(9) 0.0167(8) 0.0060(7) 0.0076(7) 0.0142(8)
O34 0.0236(9) 0.0185(8) 0.0143(8) 0.0026(7) 0.0062(7) 0.0066(7)
O35 0.0460(12) 0.0214(9) 0.0237(10) 0.0073(8) 0.0148(9) 0.0122(9)
O36 0.0713(17) 0.0205(11) 0.0606(15) 0.0065(10) 0.0102(13) 0.0066(11)
O37 0.0309(10) 0.0224(9) 0.0218(9) 0.0064(7) 0.0063(8) 0.0122(8)
O38 0.0764(11) 0.0668(11) 0.0617(10) 0.0303(8) 0.0129(8) 0.0062(8)
O39 0.0230(9) 0.0278(9) 0.0137(8) 0.0037(7) 0.0062(7) 0.0079(8)
O40 0.0264(10) 0.0267(9) 0.0182(8) 0.0076(7) 0.0076(7) 0.0113(8)
O41 0.0397(12) 0.0525(13) 0.0346(11) 0.0289(10) 0.0229(9) 0.0232(10)
O42 0.0210(9) 0.0194(8) 0.0145(8) 0.0032(7) 0.0053(7) 0.0072(7)
O43 0.0231(9) 0.0226(9) 0.0137(8) 0.0037(7) 0.0041(7) 0.0078(7)
O44 0.0261(10) 0.0280(10) 0.0156(8) -0.0012(7) 0.0037(7) 0.0053(8)
O45 0.0368(12) 0.0234(10) 0.0283(10) -0.0016(8) 0.0085(9) 0.0066(9)
O46 0.0243(10) 0.0250(9) 0.0188(9) 0.0039(7) 0.0064(7) 0.0037(8)
O47 0.0245(10) 0.0226(9) 0.0211(9) 0.0046(7) 0.0063(8) 0.0049(8)
O48 0.0451(15) 0.0413(13) 0.0791(18) 0.0153(13) 0.0297(13) -0.0060(11)
O49 0.0426(13) 0.0602(15) 0.0434(12) -0.0005(11) -0.0054(10) 0.0361(12)
O50 0.0239(10) 0.0393(11) 0.0193(9) 0.0045(8) 0.0036(7) 0.0122(8)
O51 0.0233(10) 0.0334(10) 0.0207(9) 0.0046(8) 0.0032(7) 0.0128(8)
O52 0.105(3) 0.106(3) 0.108(3) 0.0096(10) 0.0212(11) 0.0377(13)
O52A 0.0361(15) 0.0377(15) 0.0398(15) 0.0055(9) 0.0038(9) 0.0095(10)

loop_
_atom_type_symbol
_atom_type_description
_atom_type_scat_dispersion_real
_atom_type_scat_dispersion_imag
_atom_type_scat_source
C C 0.0033 0.0016 'International Tables Vol C Tables 4.2.6.8 and 6.1.1.4'
H H 0.0000 0.0000 'International Tables Vol C Tables 4.2.6.8 and 6.1.1.4'
Ag Ag -0.8971 1.1015 'International Tables Vol C Tables 4.2.6.8 and 6.1.1.4'
N N 0.0061 0.0033 'International Tables Vol C Tables 4.2.6.8 and 6.1.1.4'
O O 0.0106 0.0060 'International Tables Vol C Tables 4.2.6.8 and 6.1.1.4'
P P 0.1023 0.0942 'International Tables Vol C Tables 4.2.6.8 and 6.1.1.4'
Ti Ti 0.2776 0.4457 'International Tables Vol C Tables 4.2.6.8 and 6.1.1.4'

loop_
_geom_angle_atom_site_label_1
_geom_angle_atom_site_label_2
_geom_angle_atom_site_label_3
_geom_angle
_geom_angle_site_symmetry_1
_geom_angle_site_symmetry_3
P1 Ag1 O20 119.25(5) . .
O23 Ag1 P1 123.75(6) . .
O23 Ag1 O20 79.98(8) . .
O25 Ag1 P1 133.43(4) . .
O25 Ag1 O20 92.38(6) . .
O25 Ag1 O23 92.88(6) . .
P2 Ag2 O32 119.30(5) . .
O27 Ag2 P2 117.98(5) . .
O27 Ag2 O30 90.65(6) . .
O27 Ag2 O32 93.60(7) . .
O30 Ag2 P2 131.64(4) . .
O30 Ag2 O32 94.56(6) . .
O2 Ti1 Ti2 129.26(5) . 2_767
O2 Ti1 O5 81.88(6) . .
O5 Ti1 Ti2 80.49(5) . 2_767
O7 Ti1 Ti2 128.00(5) . 2_767
O7 Ti1 O2 95.62(7) . .
O7 Ti1 O5 81.91(7) . .
O10 Ti1 Ti2 107.84(5) . 2_767
O10 Ti1 O2 94.39(7) . .
O10 Ti1 O5 171.25(7) . .
O10 Ti1 O7 90.62(7) . .
O10 Ti1 O11 100.53(7) . 2_767
O10 Ti1 O14 100.09(7) . 2_767
O11 Ti1 Ti2 39.98(5) 2_767 2_767
O11 Ti1 O2 92.26(7) 2_767 .
O11 Ti1 O5 87.57(6) 2_767 .
O11 Ti1 O7 165.82(7) 2_767 .
O11 Ti1 O14 79.80(6) 2_767 2_767
O14 Ti1 Ti2 40.22(5) 2_767 2_767
O14 Ti1 O2 164.52(7) 2_767 .
O14 Ti1 O5 84.50(6) 2_767 .
O14 Ti1 O7 89.70(7) 2_767 .
O4 Ti2 Ti1 80.47(5) 2_767 2_767
O10 Ti2 Ti1 106.04(5) . 2_767
O10 Ti2 O4 172.76(7) . 2_767
O10 Ti2 O11 100.05(7) . .
O10 Ti2 O12 95.02(7) . .
O10 Ti2 O13 92.74(7) . .
O10 Ti2 O14 97.68(7) . .
O11 Ti2 Ti1 40.10(5) . 2_767
O11 Ti2 O4 86.97(7) . 2_767
O11 Ti2 O12 91.50(7) . .
O11 Ti2 O13 166.39(7) . .
O11 Ti2 O14 80.37(6) . .
O12 Ti2 Ti1 129.13(5) . 2_767
O12 Ti2 O4 82.93(7) . 2_767
O12 Ti2 O13 92.00(7) . .
O13 Ti2 Ti1 131.33(5) . 2_767
O13 Ti2 O4 80.42(7) . 2_767
O14 Ti2 Ti1 40.67(5) . 2_767
O14 Ti2 O4 85.19(7) . 2_767
O14 Ti2 O12 165.94(7) . .
O14 Ti2 O13 93.41(7) . .
O1 Ti3 O15 92.70(7) . 2_767
O11 Ti3 O1 85.51(7) 2_767 .
O11 Ti3 O15 86.49(6) 2_767 2_767
O22 Ti3 O1 83.40(7) . .
O22 Ti3 O11 164.78(8) . 2_767
O22 Ti3 O15 83.65(7) . 2_767
O25 Ti3 O1 175.48(7) . .
O25 Ti3 O11 94.61(7) . 2_767
O25 Ti3 O15 91.82(7) . 2_767
O25 Ti3 O22 97.26(7) . .
O26 Ti3 O1 92.57(7) . .
O26 Ti3 O11 94.04(7) . 2_767
O26 Ti3 O15 174.73(7) . 2_767
O26 Ti3 O22 96.84(7) . .
O26 Ti3 O25 82.91(7) . .
O14 Ti4 O8 84.24(6) . 2_767
O14 Ti4 O17 86.62(6) . .
O17 Ti4 O8 92.87(7) . 2_767
O19 Ti4 O8 82.87(7) . 2_767
O19 Ti4 O14 162.01(8) . .
O19 Ti4 O17 81.55(7) . .
O25 Ti4 O8 93.63(7) . 2_767
O25 Ti4 O14 96.65(7) . .
O25 Ti4 O17 172.98(7) . .
O25 Ti4 O19 96.64(7) . .
O26 Ti4 O8 176.93(7) . 2_767
O26 Ti4 O14 95.92(7) . .
O26 Ti4 O17 90.20(7) . .
O26 Ti4 O19 97.63(7) . .
O26 Ti4 O25 83.30(7) . .
O28 Ti5 O40 82.42(7) . 2_656
O28 Ti5 O42 163.98(8) . .
O28 Ti5 O50 85.07(8) . .
O30 Ti5 O28 97.26(8) . .
O30 Ti5 O33 83.31(8) . .
O30 Ti5 O40 94.60(7) . 2_656
O30 Ti5 O42 93.79(7) . .
O30 Ti5 O50 172.63(7) . .
O33 Ti5 O28 97.57(7) . .
O33 Ti5 O40 177.89(8) . 2_656
O33 Ti5 O42 95.21(7) . .
O33 Ti5 O50 89.46(8) . .
O42 Ti5 O40 85.17(7) . 2_656
O42 Ti5 O50 85.42(7) . .
O50 Ti5 O40 92.64(7) . 2_656
O30 Ti6 O31 96.15(7) . .
O30 Ti6 O34 93.74(7) . .
O30 Ti6 O35 178.27(7) . .
O30 Ti6 O45 94.59(7) . 2_656
O31 Ti6 O34 163.69(8) . .
O31 Ti6 O35 85.27(7) . .
O31 Ti6 O45 81.29(8) . 2_656
O33 Ti6 O30 83.43(7) . .
O33 Ti6 O31 97.57(8) . .
O33 Ti6 O34 96.42(7) . .
O33 Ti6 O35 95.41(8) . .
O33 Ti6 O45 177.62(8) . 2_656
O34 Ti6 O35 85.10(7) . .
O34 Ti6 O45 85.02(7) . 2_656
O45 Ti6 O35 86.59(8) 2_656 .
O34 Ti7 Ti8 40.26(5) 2_656 2_656
O34 Ti7 O44 90.58(7) 2_656 .
O34 Ti7 O46 87.31(7) 2_656 .
O34 Ti7 O51 169.56(7) 2_656 .
O42 Ti7 Ti8 40.44(5) . 2_656
O42 Ti7 O34 80.17(7) . 2_656
O42 Ti7 O44 164.70(7) . .
O42 Ti7 O46 86.86(7) . .
O42 Ti7 O51 94.10(7) . .
O43 Ti7 Ti8 106.13(5) . 2_656
O43 Ti7 O34 98.92(7) . 2_656
O43 Ti7 O42 97.96(7) . .
O43 Ti7 O44 95.48(7) . .
O43 Ti7 O46 172.67(7) . .
O43 Ti7 O51 90.47(7) . .
O44 Ti7 Ti8 127.92(6) . 2_656
O44 Ti7 O46 80.51(7) . .
O44 Ti7 O51 93.06(7) . .
O46 Ti7 Ti8 81.13(5) . 2_656
O51 Ti7 Ti8 132.41(5) . 2_656
O51 Ti7 O46 83.65(7) . .
O34 Ti8 Ti7 40.26(5) . 2_656
O34 Ti8 O37 90.52(7) . .
O34 Ti8 O39 164.09(7) . .
O34 Ti8 O42 79.69(7) . 2_656
O34 Ti8 O47 85.93(7) . 2_656
O37 Ti8 Ti7 127.48(5) . 2_656
O37 Ti8 O47 79.84(7) . 2_656
O39 Ti8 Ti7 127.73(5) . 2_656
O39 Ti8 O37 95.41(7) . .
O39 Ti8 O47 80.63(7) . 2_656
O42 Ti8 Ti7 39.95(5) 2_656 2_656
O42 Ti8 O37 163.27(8) 2_656 .
O42 Ti8 O39 90.84(7) 2_656 .
O42 Ti8 O47 85.91(7) 2_656 2_656
O43 Ti8 Ti7 108.60(5) . 2_656
O43 Ti8 O34 101.30(7) . .
O43 Ti8 O37 95.71(8) . .
O43 Ti8 O39 92.80(7) . .
O43 Ti8 O42 99.48(7) . 2_656
O43 Ti8 O47 171.61(7) . 2_656
O47 Ti8 Ti7 79.66(5) 2_656 2_656
C57 P1 Ag1 113.37(9) . .
C57 P1 C63 103.74(12) . .
C57 P1 C69 105.80(11) . .
C63 P1 Ag1 112.55(8) . .
C69 P1 Ag1 115.58(8) . .
C69 P1 C63 104.73(11) . .
C75 P2 Ag2 113.58(9) . .
C75 P2 C92 104.75(12) . .
C81 P2 Ag2 115.94(9) . .
C81 P2 C75 104.52(12) . .
C81 P2 C92 105.08(12) . .
C92 P2 Ag2 111.94(8) . .
O1 C1 C2 119.1(2) . .
O1 C1 O2 123.5(2) . .
O2 C1 C2 117.4(2) . .
C3 C2 C1 120.7(2) . .
C3 C2 C7 119.0(2) . .
C7 C2 C1 120.3(2) . .
C2 C3 H3 119.8 . .
C4 C3 C2 120.4(2) . .
C4 C3 H3 119.8 . .
C3 C4 H4 119.8 . .
C3 C4 C5 120.3(2) . .
C5 C4 H4 119.8 . .
C6 C5 C4 119.9(2) . .
O3 C5 C4 115.1(2) . .
O3 C5 C6 125.0(2) . .
C5 C6 H6 120.4 . .
C7 C6 C5 119.2(2) . .
C7 C6 H6 120.4 . .
C2 C7 H7 119.4 . .
C6 C7 C2 121.1(2) . .
C6 C7 H7 119.4 . .
H8A C8 H8B 109.5 . .
H8A C8 H8C 109.5 . .
H8B C8 H8C 109.5 . .
O3 C8 H8A 109.5 . .
O3 C8 H8B 109.5 . .
O3 C8 H8C 109.5 . .
O4 C9 C10 117.5(2) . .
O5 C9 C10 117.9(2) . .
O5 C9 O4 124.6(2) . .
C11 C10 C9 120.6(2) . .
C11 C10 C15 118.7(2) . .
C15 C10 C9 120.6(2) . .
C10 C11 H11 119.4 . .
C12 C11 C10 121.2(2) . .
C12 C11 H11 119.4 . .
C11 C12 H12 120.2 . .
C13 C12 C11 119.6(3) . .
C13 C12 H12 120.2 . .
C12 C13 C14 119.8(2) . .
O6 C13 C12 122.4(3) . .
O6 C13 C14 117.9(3) . .
C13 C14 H14 119.9 . .
C15 C14 C13 120.3(3) . .
C15 C14 H14 119.9 . .
C10 C15 H15 119.7 . .
C14 C15 C10 120.5(3) . .
C14 C15 H15 119.7 . .
H16A C16 H16B 109.5 . .
H16A C16 H16C 109.5 . .
H16B C16 H16C 109.5 . .
O6 C16 H16A 109.5 . .
O6 C16 H16B 109.5 . .
O6 C16 H16C 109.5 . .
H16D C16A H16E 109.5 . .
H16D C16A H16F 109.5 . .
H16E C16A H16F 109.5 . .
O6 C16A H16D 109.5 . .
O6 C16A H16E 109.5 . .
O6 C16A H16F 109.5 . .
O7 C17 C18 116.0(2) . .
O8 C17 C18 121.2(2) . .
O8 C17 O7 122.8(2) . .
C19 C18 C17 119.8(2) . .
C23 C18 C17 121.3(2) . .
C23 C18 C19 118.8(2) . .
C18 C19 H19 119.7 . .
C20 C19 C18 120.6(2) . .
C20 C19 H19 119.7 . .
C19 C20 H20 120.0 . .
C19 C20 C21 120.0(2) . .
C21 C20 H20 120.0 . .
C22 C21 C20 119.8(2) . .
O9 C21 C20 115.5(2) . .
O9 C21 C22 124.7(2) . .
C21 C22 H22 120.2 . .
C21 C22 C23 119.6(2) . .
C23 C22 H22 120.2 . .
C18 C23 C22 121.1(2) . .
C18 C23 H23 119.5 . .
C22 C23 H23 119.5 . .
H24A C24 H24B 109.5 . .
H24A C24 H24C 109.5 . .
H24B C24 H24C 109.5 . .
O9 C24 H24A 109.5 . .
O9 C24 H24B 109.5 . .
O9 C24 H24C 109.5 . .
O22 C25 C26 114.3(2) . .
O23 C25 C26 121.4(2) . .
O23 C25 O22 124.3(2) . .
C27 C26 C25 120.2(3) . .
C31 C26 C25 120.8(2) . .
C31 C26 C27 119.0(3) . .
C26 C27 H27 119.8 . .
C26 C27 C28 120.5(3) . .
C28 C27 H27 119.8 . .
C27 C28 H28 120.2 . .
C29 C28 C27 119.5(3) . .
C29 C28 H28 120.2 . .
C28 C29 C30 120.3(3) . .
O24 C29 C28 124.7(3) . .
O24 C29 C30 115.0(3) . .
C29 C30 H30 120.0 . .
C31 C30 C29 120.0(3) . .
C31 C30 H30 120.0 . .
C26 C31 H31 119.7 . .
C30 C31 C26 120.6(3) . .
C30 C31 H31 119.7 . .
H32A C32 H32B 109.5 . .
H32A C32 H32C 109.5 . .
H32B C32 H32C 109.5 . .
O24 C32 H32A 109.5 . .
O24 C32 H32B 109.5 . .
O24 C32 H32C 109.5 . .
O12 C33 C34 116.9(2) . .
O15 C33 C34 120.4(2) . .
O15 C33 O12 122.7(2) . .
C35 C34 C33 121.4(2) . .
C39 C34 C33 120.0(2) . .
C39 C34 C35 118.6(2) . .
C34 C35 H35 119.7 . .
C36 C35 C34 120.5(2) . .
C36 C35 H35 119.7 . .
C35 C36 H36 119.9 . .
C35 C36 C37 120.3(2) . .
C37 C36 H36 119.9 . .
C38 C37 C36 119.8(2) . .
O16 C37 C36 115.7(2) . .
O16 C37 C38 124.5(3) . .
C37 C38 H38 120.3 . .
C39 C38 C37 119.5(3) . .
C39 C38 H38 120.3 . .
C34 C39 H39 119.4 . .
C38 C39 C34 121.3(2) . .
C38 C39 H39 119.4 . .
H40A C40 H40B 109.5 . .
H40A C40 H40C 109.5 . .
H40B C40 H40C 109.5 . .
O16 C40 H40A 109.5 . .
O16 C40 H40B 109.5 . .
O16 C40 H40C 109.5 . .
O13 C41 C42 116.8(2) . .
O17 C41 C42 119.0(2) . .
O17 C41 O13 124.2(2) . .
C43 C42 C41 120.3(2) . .
C47 C42 C41 120.9(2) . .
C47 C42 C43 118.8(2) . .
C42 C43 H43 119.8 . .
C44 C43 C42 120.4(2) . .
C44 C43 H43 119.8 . .
C43 C44 H44 120.0 . .
C43 C44 C45 120.0(3) . .
C45 C44 H44 120.0 . .
C46 C45 C44 120.2(2) . .
O18 C45 C44 115.7(2) . .
O18 C45 C46 124.2(2) . .
C45 C46 H46 120.4 . .
C45 C46 C47 119.2(2) . .
C47 C46 H46 120.4 . .
C42 C47 C46 121.4(3) . .
C42 C47 H47 119.3 . .
C46 C47 H47 119.3 . .
H48A C48 H48B 109.5 . .
H48A C48 H48C 109.5 . .
H48B C48 H48C 109.5 . .
O18 C48 H48A 109.5 . .
O18 C48 H48B 109.5 . .
O18 C48 H48C 109.5 . .
O19 C49 C50 114.4(2) . .
O20 C49 C50 121.1(2) . .
O20 C49 O19 124.4(2) . .
C51 C50 C49 120.2(2) . .
C51 C50 C55 119.0(2) . .
C55 C50 C49 120.8(2) . .
C50 C51 H51 119.3 . .
C50 C51 C52 121.4(2) . .
C52 C51 H51 119.3 . .
C51 C52 H52 120.3 . .
C53 C52 C51 119.4(3) . .
C53 C52 H52 120.3 . .
C52 C53 C54 119.8(2) . .
O21 C53 C52 124.6(3) . .
O21 C53 C54 115.6(2) . .
C53 C54 H54 119.8 . .
C55 C54 C53 120.5(3) . .
C55 C54 H54 119.8 . .
C50 C55 H55 120.0 . .
C54 C55 C50 120.0(3) . .
C54 C55 H55 120.0 . .
H56A C56 H56B 109.5 . .
H56A C56 H56C 109.5 . .
H56B C56 H56C 109.5 . .
O21 C56 H56A 109.5 . .
O21 C56 H56B 109.5 . .
O21 C56 H56C 109.5 . .
C58 C57 P1 118.5(2) . .
C58 C57 C62 119.2(2) . .
C62 C57 P1 122.3(2) . .
C57 C58 H58 120.2 . .
C57 C58 C59 119.6(3) . .
C59 C58 H58 120.2 . .
C58 C59 H59 119.6 . .
C60 C59 C58 120.8(3) . .
C60 C59 H59 119.6 . .
C59 C60 H60 119.9 . .
C59 C60 C61 120.1(3) . .
C61 C60 H60 119.9 . .
C60 C61 H61 120.1 . .
C60 C61 C62 119.9(3) . .
C62 C61 H61 120.1 . .
C57 C62 H62 119.8 . .
C61 C62 C57 120.4(3) . .
C61 C62 H62 119.8 . .
C64 C63 P1 123.6(2) . .
C68 C63 P1 117.6(2) . .
C68 C63 C64 118.7(3) . .
C63 C64 H64 119.9 . .
C63 C64 C65 120.3(3) . .
C65 C64 H64 119.9 . .
C64 C65 H65 120.0 . .
C66 C65 C64 120.0(3) . .
C66 C65 H65 120.0 . .
C65 C66 H66 120.0 . .
C67 C66 C65 120.0(3) . .
C67 C66 H66 120.0 . .
C66 C67 H67 119.9 . .
C66 C67 C68 120.2(3) . .
C68 C67 H67 119.9 . .
C63 C68 C67 120.9(3) . .
C63 C68 H68 119.6 . .
C67 C68 H68 119.6 . .
C70 C69 P1 122.53(19) . .
C74 C69 P1 117.88(19) . .
C74 C69 C70 119.6(2) . .
C69 C70 H70 120.1 . .
C71 C70 C69 119.8(3) . .
C71 C70 H70 120.1 . .
C70 C71 H71 119.7 . .
C72 C71 C70 120.5(3) . .
C72 C71 H71 119.7 . .
C71 C72 H72 119.9 . .
C71 C72 C73 120.2(3) . .
C73 C72 H72 119.9 . .
C72 C73 H73 120.0 . .
C72 C73 C74 119.9(3) . .
C74 C73 H73 120.0 . .
C69 C74 H74 120.0 . .
C73 C74 C69 120.1(2) . .
C73 C74 H74 120.0 . .
C76 C75 P2 122.8(2) . .
C80 C75 P2 118.0(2) . .
C80 C75 C76 119.1(3) . .
C75 C76 H76 119.9 . .
C77 C76 C75 120.2(3) . .
C77 C76 H76 119.9 . .
C76 C77 H77 120.0 . .
C78 C77 C76 120.1(3) . .
C78 C77 H77 120.0 . .
C77 C78 H78 119.9 . .
C79 C78 C77 120.2(3) . .
C79 C78 H78 119.9 . .
C78 C79 H79 120.0 . .
C78 C79 C80 120.1(3) . .
C80 C79 H79 120.0 . .
C75 C80 H80 119.9 . .
C79 C80 C75 120.3(3) . .
C79 C80 H80 119.9 . .
C82 C81 P2 117.9(2) . .
C86 C81 P2 123.1(2) . .
C86 C81 C82 119.0(3) . .
C81 C82 H82 119.8 . .
C83 C82 C81 120.4(3) . .
C83 C82 H82 119.8 . .
C82 C83 H83 120.0 . .
C84 C83 C82 120.1(3) . .
C84 C83 H83 120.0 . .
C83 C84 H84 119.9 . .
C83 C84 C85 120.2(3) . .
C85 C84 H84 119.9 . .
C84 C85 H85 120.1 . .
C84 C85 C86 119.8(3) . .
C86 C85 H85 120.1 . .
C81 C86 H86 119.8 . .
C85 C86 C81 120.5(3) . .
C85 C86 H86 119.8 . .
C88 C87 H87 119.7 . .
C88 C87 C92 120.6(3) . .
C92 C87 H87 119.7 . .
C87 C88 H88 119.9 . .
C89 C88 C87 120.1(3) . .
C89 C88 H88 119.9 . .
C88 C89 H89 120.0 . .
C90 C89 C88 120.0(3) . .
C90 C89 H89 120.0 . .
C89 C90 H90 120.0 . .
C89 C90 C91 120.1(3) . .
C91 C90 H90 120.0 . .
C90 C91 H91 119.7 . .
C92 C91 C90 120.7(3) . .
C92 C91 H91 119.7 . .
C87 C92 P2 118.9(2) . .
C91 C92 P2 122.3(2) . .
C91 C92 C87 118.5(2) . .
O27 C93 C94 120.0(2) . .
O27 C93 O28 124.3(3) . .
O28 C93 C94 115.8(2) . .
C95 C94 C93 122.1(3) . .
C99 C94 C93 119.0(3) . .
C99 C94 C95 118.8(3) . .
C94 C95 H95 119.7 . .
C96 C95 C94 120.5(3) . .
C96 C95 H95 119.7 . .
C95 C96 H96 120.0 . .
C95 C96 C97 120.0(3) . .
C97 C96 H96 120.0 . .
C98 C97 C96 120.4(3) . .
O29 C97 C96 114.4(3) . .
O29 C97 C98 125.2(3) . .
C97 C98 H98 120.4 . .
C97 C98 C99 119.2(3) . .
C99 C98 H98 120.4 . .
C94 C99 C98 121.0(3) . .
C94 C99 H99 119.5 . .
C98 C99 H99 119.5 . .
H10A C100 H10B 109.5 . .
H10A C100 H10C 109.5 . .
H10B C100 H10C 109.5 . .
O29 C100 H10A 109.5 . .
O29 C100 H10B 109.5 . .
O29 C100 H10C 109.5 . .
O46 C101 C102 118.2(2) . .
O46 C101 O47 124.1(2) . .
O47 C101 C102 117.7(2) . .
C103 C102 C101 120.6(2) . .
C103 C102 C107 119.1(3) . .
C107 C102 C101 120.2(3) . .
C102 C103 H103 119.4 . .
C102 C103 C104 121.3(3) . .
C104 C103 H103 119.4 . .
C103 C104 H104 120.6 . .
C105 C104 C103 118.9(3) . .
C105 C104 H104 120.6 . .
C106 C105 C104 120.4(3) . .
O48 C105 C104 124.2(3) . .
O48 C105 C106 115.4(3) . .
C105 C106 H106 119.9 . .
C107 C106 C105 120.2(3) . .
C107 C106 H106 119.9 . .
C102 C107 H107 119.9 . .
C106 C107 C102 120.2(3) . .
C106 C107 H107 119.9 . .
H10D C108 H10E 109.5 . .
H10D C108 H10F 109.5 . .
H10E C108 H10F 109.5 . .
O48 C108 H10D 109.5 . .
O48 C108 H10E 109.5 . .
O48 C108 H10F 109.5 . .
O31 C109 C110 115.3(2) . .
O32 C109 C110 121.1(2) . .
O32 C109 O31 123.6(2) . .
C111 C110 C109 120.6(2) . .
C115 C110 C109 120.7(2) . .
C115 C110 C111 118.6(3) . .
C110 C111 H111 119.5 . .
C110 C111 C112 121.1(3) . .
C112 C111 H111 119.5 . .
C111 C112 H112 120.3 . .
C113 C112 C111 119.3(3) . .
C113 C112 H112 120.3 . .
C112 C113 C114 120.0(3) . .
O36 C113 C112 124.5(3) . .
O36 C113 C114 115.4(3) . .
C113 C114 H114 119.9 . .
C115 C114 C113 120.2(3) . .
C115 C114 H114 119.9 . .
C110 C115 H115 119.6 . .
C114 C115 C110 120.7(3) . .
C114 C115 H115 119.6 . .
H11A C116 H11B 109.5 . .
H11A C116 H11C 109.5 . .
H11B C116 H11C 109.5 . .
O36 C116 H11A 109.5 . .
O36 C116 H11B 109.5 . .
O36 C116 H11C 109.5 . .
O35 C117 C118 119.2(2) . .
O35 C117 O37 122.4(2) . .
O37 C117 C118 118.3(2) . .
C119 C118 C117 120.9(2) . .
C119 C118 C123 118.5(3) . .
C123 C118 C117 120.6(3) . .
C118 C119 H119 119.2 . .
C118 C119 C120 121.5(3) . .
C120 C119 H119 119.2 . .
C119 C120 H120 120.3 . .
C121 C120 C119 119.5(3) . .
C121 C120 H120 120.3 . .
C120 C121 C122 119.8(3) . .
O38 C121 C120 124.8(3) . .
O38 C121 C122 115.4(3) . .
C121 C122 H122 119.9 . .
C123 C122 C121 120.2(3) . .
C123 C122 H122 119.9 . .
C118 C123 H123 119.7 . .
C122 C123 C118 120.5(3) . .
C122 C123 H123 119.7 . .
H12A C124 H12B 109.5 . .
H12A C124 H12C 109.5 . .
H12B C124 H12C 109.5 . .
O38 C124 H12A 109.5 . .
O38 C124 H12B 109.5 . .
O38 C124 H12C 109.5 . .
O39 C125 C126 117.1(2) . .
O40 C125 C126 119.6(2) . .
O40 C125 O39 123.3(2) . .
C127 C126 C125 119.7(2) . .
C127 C126 C131 119.7(2) . .
C131 C126 C125 120.6(2) . .
C126 C127 H127 119.7 . .
C126 C127 C128 120.6(2) . .
C128 C127 H127 119.7 . .
C127 C128 H128 120.4 . .
C129 C128 C127 119.2(2) . .
C129 C128 H128 120.4 . .
C128 C129 C130 120.5(2) . .
O41 C129 C128 124.4(2) . .
O41 C129 C130 115.1(2) . .
C129 C130 H130 119.9 . .
C131 C130 C129 120.1(2) . .
C131 C130 H130 119.9 . .
C126 C131 H131 120.1 . .
C130 C131 C126 119.9(2) . .
C130 C131 H131 120.1 . .
H13A C132 H13B 109.5 . .
H13A C132 H13C 109.5 . .
H13B C132 H13C 109.5 . .
O41 C132 H13A 109.5 . .
O41 C132 H13B 109.5 . .
O41 C132 H13C 109.5 . .
O50 C133 C134 118.5(2) . .
O51 C133 C134 117.5(2) . .
O51 C133 O50 124.0(2) . .
C135 C134 C133 120.1(2) . .
C135 C134 C139 119.1(3) . .
C139 C134 C133 120.8(2) . .
C134 C135 H135 119.4 . .
C136 C135 C134 121.2(3) . .
C136 C135 H135 119.4 . .
C135 C136 H136 120.2 . .
C135 C136 C137 119.6(3) . .
C137 C136 H136 120.2 . .
C136 C137 C138 120.1(3) . .
O49 C137 C136 124.4(3) . .
O49 C137 C138 115.5(3) . .
C137 C138 H138 119.9 . .
C139 C138 C137 120.3(3) . .
C139 C138 H138 119.9 . .
C134 C139 H139 120.1 . .
C138 C139 C134 119.8(3) . .
C138 C139 H139 120.1 . .
H14A C140 H14B 109.5 . .
H14A C140 H14C 109.5 . .
H14B C140 H14C 109.5 . .
O49 C140 H14A 109.5 . .
O49 C140 H14B 109.5 . .
O49 C140 H14C 109.5 . .
C142 C141 C146 120.0 . .
C142 C141 C148 116.9(3) . .
C146 C141 C148 123.1(4) . .
C141 C142 H142 120.0 . .
C143 C142 C141 120.0 . .
C143 C142 H142 120.0 . .
C142 C143 H143 120.0 . .
C142 C143 C144 120.0 . .
C144 C143 H143 120.0 . .
C143 C144 O52 127.5(5) . .
C145 C144 C143 120.0 . .
C145 C144 O52 112.3(5) . .
C144 C145 H145 120.0 . .
C146 C145 C144 120.0 . .
C146 C145 H145 120.0 . .
C141 C146 H146 120.0 . .
C145 C146 C141 120.0 . .
C145 C146 H146 120.0 . .
C14B C14A C14F 120.0 . .
C14B C14A C148 123.4(3) . .
C14F C14A C148 116.6(3) . .
C14A C14B H14D 120.0 . .
C14A C14B C14C 120.0 . .
C14C C14B H14D 120.0 . .
C14B C14C H14E 120.0 . .
C14B C14C C14D 120.0 . .
C14D C14C H14E 120.0 . .
C14E C14D C14C 120.0 . .
O52A C14D C14C 115.4(3) . .
O52A C14D C14E 124.6(3) . .
C14D C14E H14F 120.0 . .
C14F C14E C14D 120.0 . .
C14F C14E H14F 120.0 . .
C14A C14F H14G 120.0 . .
C14E C14F C14A 120.0 . .
C14E C14F H14G 120.0 . .
O44 C148 C141 109.4(3) . .
O44 C148 C14A 125.6(3) . .
O45 C148 C141 128.0(3) . .
O45 C148 C14A 111.9(3) . .
O45 C148 O44 122.5(2) . .
H14H C147 H14I 109.5 . .
H14H C147 H14J 109.5 . .
H14I C147 H14J 109.5 . .
O52 C147 H14H 109.5 . .
O52 C147 H14I 109.5 . .
O52 C147 H14J 109.5 . .
H14K C14G H14L 109.5 . .
H14K C14G H14M 109.5 . .
H14L C14G H14M 109.5 . .
O52A C14G H14K 109.5 . .
O52A C14G H14L 109.5 . .
O52A C14G H14M 109.5 . .
H14N C149 H14O 109.5 . .
H14N C149 H14P 109.5 . .
H14O C149 H14P 109.5 . .
C150 C149 H14N 109.5 . .
C150 C149 H14O 109.5 . .
C150 C149 H14P 109.5 . .
N1 C150 C149 177.9(6) . .
N2 C151 C152 176.3(8) . .
C151 C152 H15G 109.5 . .
C151 C152 H15H 109.5 . .
C151 C152 H15I 109.5 . .
H15G C152 H15H 109.5 . .
H15G C152 H15I 109.5 . .
H15H C152 H15I 109.5 . .
N3 C153 C154 152.3(16) . .
C153 C154 H15A 109.5 . .
C153 C154 H15B 109.5 . .
C153 C154 H15C 109.5 . .
H15A C154 H15B 109.5 . .
H15A C154 H15C 109.5 . .
H15B C154 H15C 109.5 . .
H15D C15A H15E 109.5 . .
H15D C15A H15F 109.5 . .
H15E C15A H15F 109.5 . .
C15B C15A H15D 109.5 . .
C15B C15A H15E 109.5 . .
C15B C15A H15F 109.5 . .
N3 C15B C15A 150(2) . .
C1 O1 Ti3 129.21(15) . .
C1 O2 Ti1 132.19(15) . .
C5 O3 C8 118.2(2) . .
C9 O4 Ti2 126.57(15) . 2_767
C9 O5 Ti1 126.93(15) . .
C13 O6 C16 124.4(3) . .
C13 O6 C16A 126.3(5) . .
C17 O7 Ti1 126.68(14) . .
C17 O8 Ti4 125.26(15) . 2_767
C21 O9 C24 117.6(2) . .
Ti1 O10 Ti2 146.08(9) . .
Ti1 O11 Ti3 129.55(8) 2_767 2_767
Ti2 O11 Ti1 99.92(7) . 2_767
Ti2 O11 Ti3 130.50(8) . 2_767
C33 O12 Ti2 133.18(15) . .
C41 O13 Ti2 131.34(15) . .
Ti1 O14 Ti4 130.18(8) 2_767 .
Ti2 O14 Ti1 99.11(7) . 2_767
Ti2 O14 Ti4 130.67(8) . .
C33 O15 Ti3 128.84(15) . 2_767
C37 O16 C40 117.8(2) . .
C41 O17 Ti4 131.45(15) . .
C45 O18 C48 117.9(2) . .
C49 O19 Ti4 145.31(17) . .
C49 O20 Ag1 123.85(17) . .
C53 O21 C56 117.1(2) . .
C25 O22 Ti3 143.29(17) . .
C25 O23 Ag1 126.72(18) . .
C29 O24 C32 118.3(3) . .
Ti3 O25 Ag1 120.12(7) . .
Ti4 O25 Ag1 122.23(8) . .
Ti4 O25 Ti3 95.89(7) . .
Ti3 O26 Ti4 97.89(8) . .
C93 O27 Ag2 128.53(18) . .
C93 O28 Ti5 133.38(17) . .
C97 O29 C100 117.4(3) . .
Ti5 O30 Ag2 122.08(8) . .
Ti5 O30 Ti6 95.73(7) . .
Ti6 O30 Ag2 119.31(8) . .
C109 O31 Ti6 135.94(18) . .
C109 O32 Ag2 124.21(17) . .
Ti6 O33 Ti5 97.52(8) . .
Ti7 O34 Ti6 130.74(8) 2_656 .
Ti7 O34 Ti8 99.48(7) 2_656 .
Ti8 O34 Ti6 129.73(9) . .
C117 O35 Ti6 129.01(17) . .
C113 O36 C116 118.4(3) . .
C117 O37 Ti8 125.35(16) . .
C121 O38 C124 116.8(3) . .
C125 O39 Ti8 129.83(16) . .
C125 O40 Ti5 127.43(16) . 2_656
C129 O41 C132 117.9(2) . .
Ti7 O42 Ti5 131.13(9) . .
Ti7 O42 Ti8 99.61(7) . 2_656
Ti8 O42 Ti5 129.25(8) 2_656 .
Ti8 O43 Ti7 145.27(10) . .
C148 O44 Ti7 126.18(16) . .
C148 O45 Ti6 130.17(17) . 2_656
C101 O46 Ti7 127.07(17) . .
C101 O47 Ti8 127.95(16) . 2_656
C105 O48 C108 118.1(3) . .
C137 O49 C140 116.4(2) . .
C133 O50 Ti5 124.69(17) . .
C133 O51 Ti7 132.36(16) . .
C147 O52 C144 114.2(8) . .
C14D O52A C14G 119.7(6) . .

loop_
_geom_bond_atom_site_label_1
_geom_bond_atom_site_label_2
_geom_bond_distance
_geom_bond_site_symmetry_2
Ag1 P1 2.3565(6) .
Ag1 O20 2.4233(19) .
Ag1 O23 2.351(2) .
Ag1 O25 2.3287(15) .
Ag2 P2 2.3588(7) .
Ag2 O27 2.3262(19) .
Ag2 O30 2.3457(16) .
Ag2 O32 2.4083(19) .
Ti1 Ti2 2.9431(6) 2_767
Ti1 O2 1.9783(16) .
Ti1 O5 2.1230(16) .
Ti1 O7 1.9676(16) .
Ti1 O10 1.7976(16) .
Ti1 O11 1.9245(16) 2_767
Ti1 O14 1.9424(15) 2_767
Ti2 Ti1 2.9432(6) 2_767
Ti2 O4 2.1263(17) 2_767
Ti2 O10 1.8010(16) .
Ti2 O11 1.9198(15) .
Ti2 O12 1.9657(16) .
Ti2 O13 1.9806(16) .
Ti2 O14 1.9247(16) .
Ti3 O1 2.0811(17) .
Ti3 O11 1.9826(15) 2_767
Ti3 O15 2.1247(17) 2_767
Ti3 O22 1.9288(17) .
Ti3 O25 1.8642(17) .
Ti3 O26 1.8239(16) .
Ti4 O8 2.1689(17) 2_767
Ti4 O14 1.9674(15) .
Ti4 O17 2.1149(17) .
Ti4 O19 1.9324(17) .
Ti4 O25 1.8455(16) .
Ti4 O26 1.8287(17) .
Ti5 O28 1.9566(18) .
Ti5 O30 1.8395(17) .
Ti5 O33 1.8448(16) .
Ti5 O40 2.0937(17) 2_656
Ti5 O42 1.9896(16) .
Ti5 O50 2.0768(18) .
Ti6 O30 1.8679(16) .
Ti6 O31 1.9392(18) .
Ti6 O33 1.8114(18) .
Ti6 O34 1.9761(17) .
Ti6 O35 2.1037(17) .
Ti6 O45 2.101(2) 2_656
Ti7 Ti8 2.9415(6) 2_656
Ti7 O34 1.9274(17) 2_656
Ti7 O42 1.9158(16) .
Ti7 O43 1.8197(17) .
Ti7 O44 1.9778(17) .
Ti7 O46 2.1034(17) .
Ti7 O51 1.9965(18) .
Ti8 Ti7 2.9415(6) 2_656
Ti8 O34 1.9272(16) .
Ti8 O37 1.9886(17) .
Ti8 O39 1.9753(16) .
Ti8 O42 1.9351(16) 2_656
Ti8 O43 1.7933(17) .
Ti8 O47 2.1242(18) 2_656
P1 C57 1.823(3) .
P1 C63 1.830(3) .
P1 C69 1.824(2) .
P2 C75 1.820(3) .
P2 C81 1.819(3) .
P2 C92 1.827(3) .
C1 C2 1.479(3) .
C1 O1 1.259(3) .
C1 O2 1.275(3) .
C2 C3 1.391(4) .
C2 C7 1.392(3) .
C3 H3 0.9300 .
C3 C4 1.371(4) .
C4 H4 0.9300 .
C4 C5 1.397(4) .
C5 C6 1.389(4) .
C5 O3 1.351(3) .
C6 H6 0.9300 .
C6 C7 1.382(4) .
C7 H7 0.9300 .
C8 H8A 0.9600 .
C8 H8B 0.9600 .
C8 H8C 0.9600 .
C8 O3 1.424(3) .
C9 C10 1.489(3) .
C9 O4 1.268(3) .
C9 O5 1.264(3) .
C10 C11 1.386(4) .
C10 C15 1.389(4) .
C11 H11 0.9300 .
C11 C12 1.386(4) .
C12 H12 0.9300 .
C12 C13 1.383(4) .
C13 C14 1.389(4) .
C13 O6 1.353(3) .
C14 H14 0.9300 .
C14 C15 1.380(4) .
C15 H15 0.9300 .
C16 H16A 0.9600 .
C16 H16B 0.9600 .
C16 H16C 0.9600 .
C16 O6 1.367(5) .
C16A H16D 0.9600 .
C16A H16E 0.9600 .
C16A H16F 0.9600 .
C16A O6 1.374(8) .
C17 C18 1.477(3) .
C17 O7 1.285(3) .
C17 O8 1.255(3) .
C18 C19 1.397(4) .
C18 C23 1.377(3) .
C19 H19 0.9300 .
C19 C20 1.372(4) .
C20 H20 0.9300 .
C20 C21 1.391(4) .
C21 C22 1.384(4) .
C21 O9 1.359(3) .
C22 H22 0.9300 .
C22 C23 1.384(4) .
C23 H23 0.9300 .
C24 H24A 0.9600 .
C24 H24B 0.9600 .
C24 H24C 0.9600 .
C24 O9 1.424(3) .
C25 C26 1.493(4) .
C25 O22 1.295(3) .
C25 O23 1.221(3) .
C26 C27 1.385(4) .
C26 C31 1.384(4) .
C27 H27 0.9300 .
C27 C28 1.397(4) .
C28 H28 0.9300 .
C28 C29 1.371(4) .
C29 C30 1.384(4) .
C29 O24 1.367(3) .
C30 H30 0.9300 .
C30 C31 1.377(4) .
C31 H31 0.9300 .
C32 H32A 0.9600 .
C32 H32B 0.9600 .
C32 H32C 0.9600 .
C32 O24 1.415(4) .
C33 C34 1.476(3) .
C33 O12 1.280(3) .
C33 O15 1.259(3) .
C34 C35 1.399(3) .
C34 C39 1.388(4) .
C35 H35 0.9300 .
C35 C36 1.376(4) .
C36 H36 0.9300 .
C36 C37 1.394(4) .
C37 C38 1.388(4) .
C37 O16 1.356(3) .
C38 H38 0.9300 .
C38 C39 1.385(4) .
C39 H39 0.9300 .
C40 H40A 0.9600 .
C40 H40B 0.9600 .
C40 H40C 0.9600 .
C40 O16 1.431(4) .
C41 C42 1.482(3) .
C41 O13 1.273(3) .
C41 O17 1.253(3) .
C42 C43 1.390(4) .
C42 C47 1.380(4) .
C43 H43 0.9300 .
C43 C44 1.378(4) .
C44 H44 0.9300 .
C44 C45 1.388(4) .
C45 C46 1.379(4) .
C45 O18 1.360(3) .
C46 H46 0.9300 .
C46 C47 1.382(4) .
C47 H47 0.9300 .
C48 H48A 0.9600 .
C48 H48B 0.9600 .
C48 H48C 0.9600 .
C48 O18 1.430(4) .
C49 C50 1.491(3) .
C49 O19 1.287(3) .
C49 O20 1.229(3) .
C50 C51 1.380(4) .
C50 C55 1.392(4) .
C51 H51 0.9300 .
C51 C52 1.386(4) .
C52 H52 0.9300 .
C52 C53 1.380(4) .
C53 C54 1.389(4) .
C53 O21 1.368(3) .
C54 H54 0.9300 .
C54 C55 1.383(4) .
C55 H55 0.9300 .
C56 H56A 0.9600 .
C56 H56B 0.9600 .
C56 H56C 0.9600 .
C56 O21 1.428(4) .
C57 C58 1.383(4) .
C57 C62 1.388(4) .
C58 H58 0.9300 .
C58 C59 1.387(4) .
C59 H59 0.9300 .
C59 C60 1.366(5) .
C60 H60 0.9300 .
C60 C61 1.372(4) .
C61 H61 0.9300 .
C61 C62 1.384(4) .
C62 H62 0.9300 .
C63 C64 1.383(4) .
C63 C68 1.381(4) .
C64 H64 0.9300 .
C64 C65 1.395(4) .
C65 H65 0.9300 .
C65 C66 1.373(5) .
C66 H66 0.9300 .
C66 C67 1.369(5) .
C67 H67 0.9300 .
C67 C68 1.381(4) .
C68 H68 0.9300 .
C69 C70 1.392(4) .
C69 C74 1.391(4) .
C70 H70 0.9300 .
C70 C71 1.382(4) .
C71 H71 0.9300 .
C71 C72 1.379(4) .
C72 H72 0.9300 .
C72 C73 1.380(4) .
C73 H73 0.9300 .
C73 C74 1.388(4) .
C74 H74 0.9300 .
C75 C76 1.395(4) .
C75 C80 1.389(4) .
C76 H76 0.9300 .
C76 C77 1.384(4) .
C77 H77 0.9300 .
C77 C78 1.381(4) .
C78 H78 0.9300 .
C78 C79 1.375(4) .
C79 H79 0.9300 .
C79 C80 1.388(4) .
C80 H80 0.9300 .
C81 C82 1.392(4) .
C81 C86 1.384(4) .
C82 H82 0.9300 .
C82 C83 1.380(4) .
C83 H83 0.9300 .
C83 C84 1.374(4) .
C84 H84 0.9300 .
C84 C85 1.381(5) .
C85 H85 0.9300 .
C85 C86 1.384(4) .
C86 H86 0.9300 .
C87 H87 0.9300 .
C87 C88 1.382(4) .
C87 C92 1.391(4) .
C88 H88 0.9300 .
C88 C89 1.380(4) .
C89 H89 0.9300 .
C89 C90 1.371(4) .
C90 H90 0.9300 .
C90 C91 1.389(4) .
C91 H91 0.9300 .
C91 C92 1.388(4) .
C93 C94 1.483(4) .
C93 O27 1.232(3) .
C93 O28 1.301(3) .
C94 C95 1.389(4) .
C94 C99 1.389(4) .
C95 H95 0.9300 .
C95 C96 1.376(5) .
C96 H96 0.9300 .
C96 C97 1.392(5) .
C97 C98 1.374(5) .
C97 O29 1.367(4) .
C98 H98 0.9300 .
C98 C99 1.390(4) .
C99 H99 0.9300 .
C100 H10A 0.9600 .
C100 H10B 0.9600 .
C100 H10C 0.9600 .
C100 O29 1.444(5) .
C101 C102 1.490(4) .
C101 O46 1.265(3) .
C101 O47 1.266(3) .
C102 C103 1.381(4) .
C102 C107 1.393(4) .
C103 H103 0.9300 .
C103 C104 1.392(4) .
C104 H104 0.9300 .
C104 C105 1.387(5) .
C105 C106 1.385(5) .
C105 O48 1.365(4) .
C106 H106 0.9300 .
C106 C107 1.383(4) .
C107 H107 0.9300 .
C108 H10D 0.9600 .
C108 H10E 0.9600 .
C108 H10F 0.9600 .
C108 O48 1.429(5) .
C109 C110 1.488(4) .
C109 O31 1.301(3) .
C109 O32 1.233(3) .
C110 C111 1.389(4) .
C110 C115 1.386(4) .
C111 H111 0.9300 .
C111 C112 1.389(4) .
C112 H112 0.9300 .
C112 C113 1.381(4) .
C113 C114 1.385(4) .
C113 O36 1.365(3) .
C114 H114 0.9300 .
C114 C115 1.377(4) .
C115 H115 0.9300 .
C116 H11A 0.9600 .
C116 H11B 0.9600 .
C116 H11C 0.9600 .
C116 O36 1.420(4) .
C117 C118 1.476(4) .
C117 O35 1.258(3) .
C117 O37 1.283(3) .
C118 C119 1.379(4) .
C118 C123 1.389(4) .
C119 H119 0.9300 .
C119 C120 1.381(4) .
C120 H120 0.9300 .
C120 C121 1.380(5) .
C121 C122 1.383(5) .
C121 O38 1.363(4) .
C122 H122 0.9300 .
C122 C123 1.380(4) .
C123 H123 0.9300 .
C124 H12A 0.9600 .
C124 H12B 0.9600 .
C124 H12C 0.9600 .
C124 O38 1.455(6) .
C125 C126 1.477(3) .
C125 O39 1.276(3) .
C125 O40 1.257(3) .
C126 C127 1.384(4) .
C126 C131 1.395(4) .
C127 H127 0.9300 .
C127 C128 1.385(4) .
C128 H128 0.9300 .
C128 C129 1.385(4) .
C129 C130 1.388(4) .
C129 O41 1.361(3) .
C130 H130 0.9300 .
C130 C131 1.376(4) .
C131 H131 0.9300 .
C132 H13A 0.9600 .
C132 H13B 0.9600 .
C132 H13C 0.9600 .
C132 O41 1.431(4) .
C133 C134 1.479(4) .
C133 O50 1.267(3) .
C133 O51 1.266(3) .
C134 C135 1.389(4) .
C134 C139 1.393(4) .
C135 H135 0.9300 .
C135 C136 1.369(4) .
C136 H136 0.9300 .
C136 C137 1.379(4) .
C137 C138 1.390(4) .
C137 O49 1.365(3) .
C138 H138 0.9300 .
C138 C139 1.377(4) .
C139 H139 0.9300 .
C140 H14A 0.9600 .
C140 H14B 0.9600 .
C140 H14C 0.9600 .
C140 O49 1.437(4) .
C141 C142 1.3900 .
C141 C146 1.3900 .
C141 C148 1.532(5) .
C142 H142 0.9300 .
C142 C143 1.3900 .
C143 H143 0.9300 .
C143 C144 1.3900 .
C144 C145 1.3900 .
C144 O52 1.413(9) .
C145 H145 0.9300 .
C145 C146 1.3900 .
C146 H146 0.9300 .
C14A C14B 1.3900 .
C14A C14F 1.3900 .
C14A C148 1.453(4) .
C14B H14D 0.9300 .
C14B C14C 1.3900 .
C14C H14E 0.9300 .
C14C C14D 1.3900 .
C14D C14E 1.3900 .
C14D O52A 1.350(5) .
C14E H14F 0.9300 .
C14E C14F 1.3900 .
C14F H14G 0.9300 .
C148 O44 1.289(3) .
C148 O45 1.249(3) .
C147 H14H 0.9600 .
C147 H14I 0.9600 .
C147 H14J 0.9600 .
C147 O52 1.404(8) .
C14G H14K 0.9600 .
C14G H14L 0.9600 .
C14G H14M 0.9600 .
C14G O52A 1.420(8) .
C149 H14N 0.9600 .
C149 H14O 0.9600 .
C149 H14P 0.9600 .
C149 C150 1.398(6) .
C150 N1 1.111(6) .
C151 C152 1.502(11) .
C151 N2 1.205(9) .
C152 H15G 0.9600 .
C152 H15H 0.9600 .
C152 H15I 0.9600 .
C153 C154 1.463(9) .
C153 N3 1.225(9) .
C154 H15A 0.9600 .
C154 H15B 0.9600 .
C154 H15C 0.9600 .
C15A H15D 0.9600 .
C15A H15E 0.9600 .
C15A H15F 0.9600 .
C15A C15B 1.494(9) .
C15B N3 1.158(9) .
O4 Ti2 2.1262(16) 2_767
O8 Ti4 2.1689(17) 2_767
O11 Ti1 1.9246(16) 2_767
O11 Ti3 1.9826(15) 2_767
O14 Ti1 1.9424(15) 2_767
O15 Ti3 2.1247(17) 2_767
O34 Ti7 1.9273(17) 2_656
O40 Ti5 2.0936(17) 2_656
O42 Ti8 1.9352(16) 2_656
O45 Ti6 2.101(2) 2_656
O47 Ti8 2.1242(18) 2_656
